data_7107820
loop_
_publ_author_name
'Yu Hou'
'Todd Alam'
'Mark A. Rodriguez'
'May Nyman'

_publ_section_title
;
 Aqueous compatibility of group IIIA monomers and Nb-polyoxoanions
;
_journal_name_full Chem.Commun.
_journal_page_first 6004
_journal_paper_doi 10.1039/c2cc31284k
_journal_volume 48
_journal_year 2012
_chemical_formula_moiety 'Ga H70 Nb18 O54, 35(O), 15(Rb)'
_chemical_formula_sum 'Ga H70 Nb18 O89 Rb15'
_chemical_formula_weight 4518.71
_chemical_name_common 'rubidium gallium-octadecaniobate'
_chemical_name_systematic
;
?
;
_space_group_IT_number 2
_symmetry_cell_setting triclinic
_symmetry_space_group_name_Hall '-P 1'
_symmetry_space_group_name_H-M 'P -1'
_atom_sites_solution_primary direct
_atom_sites_solution_secondary difmap
_audit_creation_method SHELXL-97
_cell_angle_alpha 63.539(1)
_cell_angle_beta 82.135(1)
_cell_angle_gamma 79.927(1)
_cell_formula_units_Z 2
_cell_length_a 15.0863(1)
_cell_length_b 17.9400(12)
_cell_length_c 19.1713(13)
_cell_measurement_reflns_used 450
_cell_measurement_temperature 293(2)
_cell_measurement_theta_max 28.14
_cell_measurement_theta_min 1.0
_cell_volume 4563.3(4)
_computing_cell_refinement 'SMART 5.054 (Bruker, 1998)'
_computing_data_collection 'SMART 5.054 (Bruker, 1998)'
_computing_data_reduction 'SAINT 6.02 (Bruker, 2001)'
_computing_molecular_graphics 'SHELXTL 5.1 (Bruker, 1998)'
_computing_publication_material 'SHELXTL 5.1 (Bruker, 1998)'
_computing_structure_refinement 'SHELXL-97 (Sheldrick, 1997)'
_computing_structure_solution 'SHELXS-97 (Sheldrick, 1990)'
_diffrn_ambient_temperature 293(2)
_diffrn_detector_area_resol_mean 0
_diffrn_measured_fraction_theta_full 0.995
_diffrn_measured_fraction_theta_max 0.995
_diffrn_measurement_device_type 'CCD area detector'
_diffrn_measurement_method 'phi and omega scans'
_diffrn_radiation_monochromator graphite
_diffrn_radiation_source 'fine-focus sealed tube'
_diffrn_radiation_type MoK\a
_diffrn_radiation_wavelength 0.71073
_diffrn_reflns_av_R_equivalents 0.0228
_diffrn_reflns_av_sigmaI/netI 0.0350
_diffrn_reflns_limit_h_max 17
_diffrn_reflns_limit_h_min -17
_diffrn_reflns_limit_k_max 21
_diffrn_reflns_limit_k_min -21
_diffrn_reflns_limit_l_max 22
_diffrn_reflns_limit_l_min -22
_diffrn_reflns_number 33160
_diffrn_reflns_theta_full 25.00
_diffrn_reflns_theta_max 25.00
_diffrn_reflns_theta_min 1.72
_exptl_absorpt_coefficient_mu 10.526
_exptl_absorpt_correction_T_max 0.5017
_exptl_absorpt_correction_T_min 0.1599
_exptl_absorpt_correction_type numerical
_exptl_absorpt_process_details 'Bruker 2000'
_exptl_crystal_colour colourless
_exptl_crystal_density_diffrn 3.289
_exptl_crystal_density_method 'not measured'
_exptl_crystal_description irregular
_exptl_crystal_F_000 4212
_exptl_crystal_size_max 0.28
_exptl_crystal_size_mid 0.27
_exptl_crystal_size_min 0.08
_refine_diff_density_max 3.726
_refine_diff_density_min -2.540
_refine_diff_density_rms 0.175
_refine_ls_extinction_method none
_refine_ls_goodness_of_fit_ref 1.015
_refine_ls_matrix_type full
_refine_ls_number_parameters 1104
_refine_ls_number_reflns 15986
_refine_ls_number_restraints 0
_refine_ls_restrained_S_all 1.015
_refine_ls_R_factor_all 0.0433
_refine_ls_R_factor_gt 0.0321
_refine_ls_shift/su_max 0.001
_refine_ls_shift/su_mean 0.000
_refine_ls_structure_factor_coef Fsqd
_refine_ls_weighting_details 'calc w=1/[\s^2^(Fo^2^)+(0.0333P)^2^+33.9284P] where P=(Fo^2^+2Fc^2^)/3'
_refine_ls_weighting_scheme calc
_refine_ls_wR_factor_gt 0.0741
_refine_ls_wR_factor_ref 0.0787
_reflns_number_gt 13322
_reflns_number_total 15986
_reflns_threshold_expression >2sigma(I)
_cod_data_source_file c2cc31284k.txt
_cod_data_source_block 11ju091_p_1
_cod_original_cell_volume 4563.3(5)
_cod_original_sg_symbol_H-M P-1
_cod_database_code 7107820

loop_
_symmetry_equiv_pos_as_xyz
'x, y, z'
'-x, -y, -z'

loop_
_atom_site_label
_atom_site_type_symbol
_atom_site_fract_x
_atom_site_fract_y
_atom_site_fract_z
_atom_site_U_iso_or_equiv
_atom_site_adp_type
_atom_site_occupancy
_atom_site_symmetry_multiplicity
_atom_site_calc_flag
Ga1 Ga 0.32124(5) 0.71082(4) 0.71590(4) 0.00869(15) Uani 1 1 d
Nb1 Nb 0.52157(4) 0.75050(4) 0.60914(3) 0.00841(12) Uani 1 1 d
Nb2 Nb 0.29884(4) 0.52419(4) 0.70572(3) 0.00853(12) Uani 1 1 d
Nb3 Nb 0.69945(4) 0.66328(4) 0.53908(3) 0.00965(12) Uani 1 1 d
Nb4 Nb 0.50626(4) 0.56323(4) 0.76932(3) 0.00826(12) Uani 1 1 d
Nb5 Nb 0.13962(4) 0.82702(4) 0.59974(3) 0.00850(12) Uani 1 1 d
Nb6 Nb 0.12327(4) 0.61799(4) 0.77849(3) 0.00844(12) Uani 1 1 d
Nb7 Nb 0.08169(4) 0.98765(4) 0.80985(3) 0.01135(13) Uani 1 1 d
Nb8 Nb 0.24503(4) 0.89627(4) 0.72882(3) 0.00860(12) Uani 1 1 d
Nb9 Nb 0.04256(4) 0.81927(4) 0.78768(3) 0.00992(12) Uani 1 1 d
Nb10 Nb 0.69498(4) 0.65353(4) 0.72009(3) 0.00964(12) Uani 1 1 d
Nb11 Nb 0.31361(4) 0.73299(4) 0.52610(3) 0.00876(12) Uani 1 1 d
Nb12 Nb 0.29395(4) 0.50340(4) 0.88786(3) 0.00877(12) Uani 1 1 d
Nb13 Nb 0.68673(4) 0.47918(4) 0.69638(3) 0.00952(12) Uani 1 1 d
Nb14 Nb 0.22821(4) 0.70941(4) 0.88849(3) 0.00857(12) Uani 1 1 d
Nb15 Nb 0.06486(4) 0.80376(4) 0.96772(3) 0.01146(13) Uani 1 1 d
Nb16 Nb 0.26722(4) 0.87482(4) 0.90692(3) 0.01081(13) Uani 1 1 d
Nb17 Nb 0.50948(4) 0.57495(4) 0.58765(3) 0.00890(12) Uani 1 1 d
Nb18 Nb 0.32938(4) 0.91039(4) 0.53442(3) 0.00867(12) Uani 1 1 d
O1 O 0.7731(3) 0.7017(3) 0.4521(3) 0.0148(10) Uani 1 1 d
O2 O 0.1172(3) 0.7165(3) 0.6792(2) 0.0108(9) Uani 1 1 d
O3 O 0.5937(3) 0.4730(3) 0.6373(3) 0.0112(10) Uani 1 1 d
O4 O 0.1404(3) 0.8590(3) 0.6933(2) 0.0100(9) Uani 1 1 d
O5 O 0.7529(3) 0.3784(3) 0.7275(3) 0.0151(10) Uani 1 1 d
O6 O 0.1665(3) 0.5390(3) 0.7296(2) 0.0113(9) Uani 1 1 d
O7 O 0.6035(3) 0.6262(3) 0.5066(2) 0.0117(10) Uani 1 1 d
O8 O 0.2002(3) 0.9320(3) 0.5329(2) 0.0103(9) Uani 1 1 d
O9 O 0.4459(3) 0.6868(3) 0.7131(2) 0.0096(9) Uani 1 1 d
O10 O -0.0021(3) 0.7678(3) 1.0568(3) 0.0181(11) Uani 1 1 d
O11 O 0.4569(3) 0.8540(3) 0.5765(3) 0.0119(10) Uani 1 1 d
O12 O 0.0305(3) 1.0924(3) 0.7830(3) 0.0186(11) Uani 1 1 d
O13 O 0.1761(3) 0.8305(3) 0.9924(3) 0.0122(10) Uani 1 1 d
O14 O 0.7525(3) 0.6887(3) 0.6138(3) 0.0122(10) Uani 1 1 d
O15 O 0.1649(3) 0.5260(3) 0.8829(2) 0.0097(9) Uani 1 1 d
O16 O 0.3089(3) 0.7554(3) 0.9227(3) 0.0117(10) Uani 1 1 d
O17 O 0.1423(3) 0.6957(3) 0.9745(3) 0.0116(10) Uani 1 1 d
O18 O 0.1845(3) 0.7830(3) 0.5210(3) 0.0118(10) Uani 1 1 d
O19 O 0.0097(3) 0.5962(3) 0.7967(3) 0.0126(10) Uani 1 1 d
O20 O 0.2891(3) 0.7836(3) 0.6180(2) 0.0086(9) Uani 1 1 d
O21 O 0.3509(3) 0.8518(3) 0.4698(3) 0.0104(9) Uani 1 1 d
O22 O 0.1611(3) 0.8432(3) 0.8419(3) 0.0107(9) Uani 1 1 d
O23 O 0.2752(3) 0.6120(3) 0.7652(2) 0.0090(9) Uani 1 1 d
O24 O 0.0087(3) 0.9383(3) 0.7667(3) 0.0130(10) Uani 1 1 d
O25 O 0.4468(3) 0.6971(3) 0.5641(2) 0.0094(9) Uani 1 1 d
O26 O 0.0295(3) 0.8737(3) 0.5698(3) 0.0144(10) Uani 1 1 d
O27 O -0.0443(3) 0.7999(3) 0.7487(3) 0.0169(10) Uani 1 1 d
O28 O 0.1694(3) 0.9979(3) 0.7161(3) 0.0115(10) Uani 1 1 d
O29 O 0.7498(3) 0.5460(3) 0.5957(3) 0.0122(10) Uani 1 1 d
O30 O 0.6093(3) 0.7666(3) 0.5248(2) 0.0106(9) Uani 1 1 d
O31 O 0.3055(3) 0.4454(3) 0.6727(3) 0.0146(10) Uani 1 1 d
O32 O 0.2877(3) 0.6040(3) 0.9158(2) 0.0117(10) Uani 1 1 d
O33 O 0.4354(3) 0.5419(3) 0.6963(2) 0.0090(9) Uani 1 1 d
O34 O 0.3231(3) 0.9040(3) 0.7959(3) 0.0115(10) Uani 1 1 d
O35 O 0.6026(3) 0.7567(3) 0.6747(3) 0.0116(10) Uani 1 1 d
O36 O 0.4439(3) 0.5451(3) 0.5391(3) 0.0121(10) Uani 1 1 d
O37 O 0.2886(3) 0.6259(3) 0.6071(3) 0.0102(9) Uani 1 1 d
O38 O 0.3143(3) 0.4465(3) 0.8204(3) 0.0115(10) Uani 1 1 d
O39 O 0.1273(3) 0.7036(3) 0.8262(3) 0.0104(9) Uani 1 1 d
O40 O 0.5930(3) 0.6064(3) 0.8015(2) 0.0105(9) Uani 1 1 d
O41 O 0.2923(3) 0.7684(3) 0.7768(2) 0.0114(9) Uani 1 1 d
O42 O 0.1890(3) 0.9814(3) 0.8622(3) 0.0132(10) Uani 1 1 d
O43 O 0.4300(3) 0.5262(3) 0.8559(2) 0.0107(9) Uani 1 1 d
O44 O 0.3643(3) 1.0098(3) 0.4705(3) 0.0148(10) Uani 1 1 d
O45 O 0.5923(3) 0.6172(3) 0.6554(3) 0.0108(9) Uani 1 1 d
O46 O 0.5879(3) 0.4641(3) 0.7825(3) 0.0116(10) Uani 1 1 d
O47 O 0.7440(3) 0.5359(3) 0.7437(3) 0.0116(10) Uani 1 1 d
O48 O 0.0252(3) 0.9247(3) 0.9142(3) 0.0141(10) Uani 1 1 d
O49 O 0.3141(3) 0.9275(3) 0.6372(3) 0.0126(10) Uani 1 1 d
O50 O -0.0042(3) 0.7865(3) 0.8965(3) 0.0126(10) Uani 1 1 d
O51 O 0.3262(3) 0.7136(3) 0.4425(3) 0.0161(10) Uani 1 1 d
O52 O 0.3046(3) 0.4199(3) 0.9815(3) 0.0177(11) Uani 1 1 d
O53 O 0.3521(3) 0.8955(3) 0.9499(3) 0.0169(10) Uani 1 1 d
O54 O 0.7647(3) 0.6853(3) 0.7649(3) 0.0175(11) Uani 1 1 d
O60 O 0.4574(3) 1.0213(3) 0.9294(3) 0.0142(10) Uani 1 1 d
O61 O 0.0806(3) 0.4192(3) 0.7263(3) 0.0208(11) Uani 1 1 d
O62 O 0.4871(3) 1.1962(3) 0.6142(3) 0.0242(12) Uani 1 1 d
O63 O 0.8788(3) 0.5742(3) 0.4209(3) 0.0252(12) Uani 1 1 d
O64 O 0.0290(4) 0.5804(3) 0.9772(3) 0.0260(12) Uani 1 1 d
O65 O 0.9291(3) 0.5321(3) 0.7190(3) 0.0262(12) Uani 1 1 d
O66 O 0.9233(3) 0.7571(3) 0.4778(3) 0.0270(12) Uani 1 1 d
O67 O 1.0955(3) 0.6318(3) 0.5747(3) 0.0233(12) Uani 1 1 d
O68 O 0.2830(4) 0.2911(3) 0.6922(3) 0.0270(12) Uani 1 1 d
O69 O 0.6609(4) 1.0985(4) 0.9036(3) 0.0363(14) Uani 1 1 d
O70 O 0.8967(4) 0.3886(4) 0.6047(3) 0.0342(14) Uani 1 1 d
O71 O 0.5885(3) 0.9042(3) 0.6797(3) 0.0209(11) Uani 1 1 d
O72 O 0.9598(4) 1.2155(3) 0.6525(3) 0.0298(13) Uani 1 1 d
O73 O 0.2803(4) 1.1256(3) 0.6604(3) 0.0321(14) Uani 1 1 d
O74 O -0.1128(4) 0.9767(3) 0.6056(3) 0.0250(12) Uani 1 1 d
O75 O 0.2196(4) 1.1404(3) 0.4396(4) 0.0327(14) Uani 1 1 d
O76 O 0.8568(4) 1.1193(3) 0.6296(3) 0.0315(13) Uani 1 1 d
O77 O 0.6939(4) 0.2510(3) 0.7075(3) 0.0319(14) Uani 1 1 d
O78 O 0.5205(4) 0.6610(3) 0.1555(4) 0.0400(16) Uani 1 1 d
O79 O 0.5479(4) 0.6060(4) 0.9422(3) 0.0346(14) Uani 1 1 d
O80 O 0.4818(4) 0.9721(4) 0.7693(4) 0.0407(16) Uani 1 1 d
O81 O 0.6844(4) 1.0532(4) 0.6918(3) 0.0384(15) Uani 1 1 d
O82 O -0.1703(4) 0.9545(4) 0.8242(4) 0.0438(17) Uani 1 1 d
O83 O 0.5341(4) 0.2137(4) 0.7937(4) 0.0434(16) Uani 1 1 d
O84 O 0.5035(4) 0.7750(5) 0.9988(4) 0.0523(18) Uani 1 1 d
O85 O 0.9122(4) 1.2782(4) 0.8043(4) 0.0442(16) Uani 1 1 d
O86 O -0.1691(4) 0.7368(4) 0.9503(4) 0.0490(18) Uani 1 1 d
O87 O 0.7022(4) 0.2975(4) 0.8968(3) 0.053(2) Uani 1 1 d
O88 O 0.2424(5) 1.1083(4) 0.8769(5) 0.064(2) Uani 1 1 d
O89 O 0.1740(7) 0.5481(4) 1.1098(4) 0.079(3) Uani 1 1 d
O90 O 0.2374(5) 0.2961(4) 0.8773(5) 0.073(3) Uani 1 1 d
O91 O 0.6508(5) 0.7864(5) 0.8866(4) 0.065(2) Uani 1 1 d
O92 O 0.6319(5) 0.8447(4) 1.0384(5) 0.065(2) Uani 1 1 d
O93 O 0.8952(5) 1.0263(5) 0.9631(5) 0.067(2) Uiso 1 1 d
O94 O 0.1744(9) 0.1079(9) 0.0122(8) 0.143(5) Uani 1 1 d
Rb1 Rb 0.47929(5) 0.76541(5) 0.81936(4) 0.02169(16) Uani 1 1 d
Rb2 Rb -0.07145(4) 0.72850(4) 0.64343(4) 0.01589(14) Uani 1 1 d
Rb3 Rb 0.26730(5) 0.54244(4) 0.50247(4) 0.01697(14) Uani 1 1 d
Rb4 Rb 0.43517(5) 1.05580(4) 0.58214(4) 0.01930(15) Uani 1 1 d
Rb5 Rb 0.48684(5) 0.35976(4) 0.62602(4) 0.01882(15) Uani 1 1 d
Rb6 Rb 0.39717(6) 1.13167(5) 0.76846(5) 0.03122(18) Uani 1 1 d
Rb7 Rb -0.14366(5) 0.59619(5) 0.90733(4) 0.02574(17) Uani 1 1 d
Rb8 Rb 0.60627(6) 0.41458(5) 0.95543(4) 0.03198(19) Uani 1 1 d
Rb9 Rb -0.22845(5) 0.86574(5) 0.73404(5) 0.03089(19) Uani 1 1 d
Rb10 Rb -0.05791(7) 0.60016(5) 1.10793(5) 0.0416(2) Uani 1 1 d
Rb11 Rb 0.83233(7) 1.13293(7) 0.81218(8) 0.0647(3) Uani 1 1 d
Rb12 Rb 0.07459(5) 1.05594(4) 0.57266(4) 0.02131(16) Uani 1 1 d
Rb13 Rb 0.95463(5) 0.55758(5) 0.55808(4) 0.02381(16) Uani 1 1 d
Rb14 Rb 0.62874(6) 0.97007(7) 0.86085(6) 0.0470(2) Uani 1 1 d
Rb15 Rb 0.10826(7) 0.23406(6) 0.79264(7) 0.0519(3) Uani 1 1 d

loop_
_atom_site_aniso_label
_atom_site_aniso_U_11
_atom_site_aniso_U_22
_atom_site_aniso_U_33
_atom_site_aniso_U_23
_atom_site_aniso_U_13
_atom_site_aniso_U_12
Ga1 0.0081(4) 0.0081(3) 0.0095(3) -0.0032(3) -0.0014(3) -0.0009(3)
Nb1 0.0071(3) 0.0079(3) 0.0097(3) -0.0034(2) -0.0009(2) -0.0006(2)
Nb2 0.0080(3) 0.0078(3) 0.0103(3) -0.0043(2) -0.0012(2) -0.0009(2)
Nb3 0.0076(3) 0.0102(3) 0.0113(3) -0.0049(2) -0.0002(2) -0.0009(2)
Nb4 0.0073(3) 0.0081(3) 0.0086(3) -0.0030(2) -0.0014(2) -0.0003(2)
Nb5 0.0070(3) 0.0082(3) 0.0095(3) -0.0031(2) -0.0020(2) 0.0000(2)
Nb6 0.0071(3) 0.0082(3) 0.0097(3) -0.0034(2) -0.0008(2) -0.0012(2)
Nb7 0.0104(3) 0.0097(3) 0.0143(3) -0.0059(3) -0.0021(2) 0.0008(2)
Nb8 0.0084(3) 0.0078(3) 0.0093(3) -0.0033(2) -0.0011(2) -0.0009(2)
Nb9 0.0077(3) 0.0104(3) 0.0122(3) -0.0055(2) -0.0015(2) -0.0001(2)
Nb10 0.0077(3) 0.0101(3) 0.0119(3) -0.0050(2) -0.0026(2) -0.0007(2)
Nb11 0.0088(3) 0.0088(3) 0.0086(3) -0.0037(2) -0.0016(2) -0.0004(2)
Nb12 0.0089(3) 0.0077(3) 0.0085(3) -0.0023(2) -0.0011(2) -0.0011(2)
Nb13 0.0075(3) 0.0091(3) 0.0116(3) -0.0044(2) -0.0020(2) 0.0009(2)
Nb14 0.0087(3) 0.0081(3) 0.0090(3) -0.0037(2) -0.0016(2) -0.0005(2)
Nb15 0.0110(3) 0.0122(3) 0.0122(3) -0.0065(3) 0.0007(2) -0.0018(2)
Nb16 0.0105(3) 0.0115(3) 0.0120(3) -0.0061(3) -0.0017(2) -0.0018(2)
Nb17 0.0079(3) 0.0089(3) 0.0106(3) -0.0048(2) -0.0018(2) -0.0004(2)
Nb18 0.0082(3) 0.0072(3) 0.0094(3) -0.0025(2) -0.0011(2) -0.0006(2)
O1 0.015(3) 0.015(2) 0.015(2) -0.007(2) 0.0027(19) -0.0022(19)
O2 0.011(2) 0.008(2) 0.011(2) -0.0023(19) -0.0007(18) -0.0010(18)
O3 0.011(2) 0.008(2) 0.014(2) -0.0035(19) -0.0016(19) -0.0027(18)
O4 0.008(2) 0.009(2) 0.013(2) -0.0049(19) -0.0003(18) -0.0010(18)
O5 0.014(2) 0.010(2) 0.018(3) -0.005(2) -0.004(2) 0.0020(19)
O6 0.009(2) 0.016(2) 0.009(2) -0.005(2) -0.0010(18) -0.0036(19)
O7 0.013(2) 0.014(2) 0.009(2) -0.0045(19) -0.0008(18) -0.0053(19)
O8 0.009(2) 0.009(2) 0.012(2) -0.0039(19) -0.0033(18) 0.0014(18)
O9 0.009(2) 0.008(2) 0.010(2) -0.0024(19) -0.0005(18) -0.0024(18)
O10 0.020(3) 0.022(3) 0.015(3) -0.012(2) 0.007(2) -0.008(2)
O11 0.012(2) 0.011(2) 0.013(2) -0.005(2) -0.0021(18) -0.0018(19)
O12 0.022(3) 0.013(2) 0.020(3) -0.007(2) -0.007(2) 0.004(2)
O13 0.013(2) 0.011(2) 0.013(2) -0.006(2) -0.0006(19) -0.0017(19)
O14 0.011(2) 0.011(2) 0.014(2) -0.004(2) -0.0032(18) -0.0026(18)
O15 0.009(2) 0.009(2) 0.009(2) -0.0020(19) 0.0000(18) -0.0020(18)
O16 0.012(2) 0.011(2) 0.012(2) -0.005(2) -0.0035(18) 0.0000(18)
O17 0.014(2) 0.010(2) 0.010(2) -0.0027(19) -0.0014(18) -0.0017(19)
O18 0.011(2) 0.012(2) 0.012(2) -0.003(2) -0.0026(18) -0.0022(19)
O19 0.011(2) 0.013(2) 0.013(2) -0.004(2) 0.0004(18) -0.0021(19)
O20 0.006(2) 0.008(2) 0.013(2) -0.0053(19) -0.0014(17) -0.0013(17)
O21 0.011(2) 0.006(2) 0.012(2) -0.0028(19) 0.0004(18) -0.0017(18)
O22 0.008(2) 0.011(2) 0.013(2) -0.006(2) 0.0019(18) -0.0016(18)
O23 0.008(2) 0.010(2) 0.011(2) -0.0070(19) 0.0000(17) 0.0007(18)
O24 0.009(2) 0.012(2) 0.017(2) -0.005(2) -0.0037(19) 0.0009(18)
O25 0.008(2) 0.009(2) 0.011(2) -0.0045(19) -0.0016(18) -0.0001(18)
O26 0.015(3) 0.012(2) 0.016(2) -0.005(2) -0.0063(19) 0.0003(19)
O27 0.012(2) 0.021(3) 0.022(3) -0.012(2) -0.003(2) -0.002(2)
O28 0.011(2) 0.008(2) 0.012(2) -0.0020(19) -0.0006(18) 0.0000(18)
O29 0.009(2) 0.013(2) 0.016(2) -0.008(2) 0.0013(19) -0.0027(19)
O30 0.010(2) 0.010(2) 0.010(2) -0.0029(19) -0.0019(18) -0.0014(18)
O31 0.019(3) 0.011(2) 0.015(2) -0.006(2) -0.001(2) -0.0026(19)
O32 0.015(2) 0.011(2) 0.010(2) -0.0045(19) -0.0049(18) -0.0015(19)
O33 0.009(2) 0.008(2) 0.010(2) -0.0032(19) -0.0026(18) -0.0011(18)
O34 0.012(2) 0.012(2) 0.012(2) -0.005(2) -0.0036(18) -0.0018(19)
O35 0.009(2) 0.013(2) 0.014(2) -0.005(2) -0.0009(18) -0.0036(18)
O36 0.010(2) 0.013(2) 0.015(2) -0.008(2) -0.0008(18) 0.0007(18)
O37 0.008(2) 0.008(2) 0.013(2) -0.0028(19) -0.0018(18) -0.0016(18)
O38 0.012(2) 0.011(2) 0.012(2) -0.005(2) -0.0027(18) 0.0000(18)
O39 0.007(2) 0.012(2) 0.013(2) -0.006(2) 0.0017(18) -0.0018(18)
O40 0.010(2) 0.013(2) 0.010(2) -0.0062(19) -0.0017(18) -0.0003(18)
O41 0.012(2) 0.011(2) 0.010(2) -0.0037(19) -0.0005(18) -0.0012(18)
O42 0.012(2) 0.012(2) 0.017(2) -0.007(2) -0.0036(19) 0.0007(19)
O43 0.012(2) 0.012(2) 0.010(2) -0.0058(19) -0.0037(18) -0.0010(18)
O44 0.012(2) 0.012(2) 0.016(2) -0.001(2) -0.0013(19) -0.0019(19)
O45 0.008(2) 0.011(2) 0.012(2) -0.0036(19) -0.0017(18) -0.0008(18)
O46 0.011(2) 0.010(2) 0.012(2) -0.0035(19) -0.0045(18) -0.0003(18)
O47 0.007(2) 0.013(2) 0.015(2) -0.006(2) -0.0009(18) -0.0005(18)
O48 0.015(3) 0.010(2) 0.017(3) -0.007(2) 0.0026(19) -0.0019(19)
O49 0.013(2) 0.012(2) 0.010(2) -0.002(2) 0.0014(18) -0.0037(19)
O50 0.011(2) 0.015(2) 0.013(2) -0.007(2) 0.0001(19) -0.0037(19)
O51 0.017(3) 0.016(3) 0.014(2) -0.006(2) -0.002(2) -0.001(2)
O52 0.016(3) 0.018(3) 0.015(3) -0.004(2) -0.001(2) -0.002(2)
O53 0.017(3) 0.019(3) 0.016(3) -0.008(2) -0.004(2) -0.003(2)
O54 0.015(3) 0.019(3) 0.022(3) -0.011(2) -0.004(2) -0.004(2)
O60 0.010(2) 0.020(3) 0.017(2) -0.010(2) -0.0046(19) -0.0038(19)
O61 0.020(3) 0.019(3) 0.025(3) -0.010(2) 0.001(2) -0.006(2)
O62 0.026(3) 0.025(3) 0.019(3) -0.005(2) 0.001(2) -0.009(2)
O63 0.023(3) 0.029(3) 0.024(3) -0.014(2) -0.006(2) 0.005(2)
O64 0.036(3) 0.020(3) 0.023(3) -0.009(2) 0.011(2) -0.016(2)
O65 0.020(3) 0.034(3) 0.031(3) -0.021(3) 0.000(2) -0.002(2)
O66 0.022(3) 0.034(3) 0.030(3) -0.016(3) -0.003(2) -0.007(2)
O67 0.016(3) 0.026(3) 0.033(3) -0.015(3) -0.008(2) -0.003(2)
O68 0.036(3) 0.014(3) 0.029(3) -0.006(2) -0.010(2) 0.000(2)
O69 0.042(4) 0.042(4) 0.030(3) -0.020(3) -0.003(3) -0.005(3)
O70 0.030(3) 0.032(3) 0.031(3) -0.009(3) 0.003(3) -0.001(3)
O71 0.024(3) 0.020(3) 0.022(3) -0.012(2) 0.001(2) -0.004(2)
O72 0.030(3) 0.026(3) 0.027(3) -0.008(3) -0.002(2) 0.000(2)
O73 0.035(3) 0.023(3) 0.035(3) -0.004(3) -0.007(3) -0.011(3)
O74 0.028(3) 0.023(3) 0.024(3) -0.011(2) -0.010(2) 0.006(2)
O75 0.020(3) 0.018(3) 0.059(4) -0.016(3) -0.006(3) 0.002(2)
O76 0.043(4) 0.026(3) 0.025(3) -0.009(3) -0.012(3) -0.004(3)
O77 0.054(4) 0.027(3) 0.016(3) -0.009(2) -0.003(3) -0.011(3)
O78 0.020(3) 0.017(3) 0.071(5) -0.009(3) 0.000(3) -0.003(2)
O79 0.025(3) 0.056(4) 0.025(3) -0.022(3) -0.005(2) 0.004(3)
O80 0.032(3) 0.044(4) 0.059(4) -0.033(3) 0.009(3) -0.015(3)
O81 0.034(4) 0.045(4) 0.029(3) -0.009(3) -0.003(3) -0.006(3)
O82 0.014(3) 0.061(4) 0.070(5) -0.045(4) -0.006(3) 0.010(3)
O83 0.044(4) 0.047(4) 0.041(4) -0.016(3) -0.008(3) -0.012(3)
O84 0.029(4) 0.064(5) 0.061(5) -0.028(4) -0.007(3) 0.008(3)
O85 0.043(4) 0.056(4) 0.032(4) -0.023(3) -0.011(3) 0.014(3)
O86 0.030(4) 0.059(5) 0.069(5) -0.036(4) 0.013(3) -0.022(3)
O87 0.050(4) 0.053(4) 0.022(3) 0.002(3) -0.001(3) 0.027(3)
O88 0.054(5) 0.046(4) 0.111(7) -0.048(5) -0.009(4) -0.010(4)
O89 0.158(9) 0.041(4) 0.036(4) 0.006(3) -0.045(5) -0.042(5)
O90 0.072(5) 0.025(4) 0.115(7) -0.008(4) -0.055(5) -0.012(4)
O91 0.075(6) 0.071(5) 0.052(5) -0.029(4) -0.015(4) -0.002(4)
O92 0.073(5) 0.045(4) 0.081(6) -0.029(4) -0.022(4) -0.001(4)
O94 0.120(10) 0.183(13) 0.145(12) -0.095(11) 0.041(8) -0.039(9)
Rb1 0.0160(4) 0.0238(4) 0.0263(4) -0.0123(3) -0.0021(3) -0.0005(3)
Rb2 0.0124(3) 0.0167(3) 0.0191(3) -0.0075(3) -0.0026(3) -0.0028(3)
Rb3 0.0171(4) 0.0191(4) 0.0181(3) -0.0101(3) -0.0031(3) -0.0035(3)
Rb4 0.0211(4) 0.0172(4) 0.0189(4) -0.0060(3) -0.0015(3) -0.0060(3)
Rb5 0.0243(4) 0.0146(3) 0.0176(4) -0.0053(3) -0.0048(3) -0.0046(3)
Rb6 0.0364(5) 0.0273(4) 0.0279(4) -0.0109(4) -0.0048(3) 0.0004(3)
Rb7 0.0213(4) 0.0373(5) 0.0205(4) -0.0144(3) 0.0000(3) -0.0043(3)
Rb8 0.0307(4) 0.0391(5) 0.0195(4) -0.0103(4) -0.0090(3) 0.0109(4)
Rb9 0.0173(4) 0.0318(4) 0.0491(5) -0.0238(4) -0.0040(3) 0.0022(3)
Rb10 0.0763(7) 0.0338(5) 0.0246(4) -0.0174(4) 0.0171(4) -0.0341(5)
Rb11 0.0315(6) 0.0454(6) 0.0924(9) -0.0131(6) 0.0112(5) -0.0012(5)
Rb12 0.0231(4) 0.0192(4) 0.0216(4) -0.0093(3) -0.0077(3) 0.0037(3)
Rb13 0.0221(4) 0.0267(4) 0.0289(4) -0.0170(3) -0.0083(3) 0.0004(3)
Rb14 0.0331(5) 0.0667(7) 0.0565(6) -0.0417(6) 0.0068(4) -0.0104(5)
Rb15 0.0470(6) 0.0307(5) 0.0741(7) -0.0231(5) 0.0107(5) -0.0055(4)

loop_
_atom_type_symbol
_atom_type_description
_atom_type_scat_dispersion_real
_atom_type_scat_dispersion_imag
_atom_type_scat_source
O O 0.0106 0.0060 'International Tables Vol C Tables 4.2.6.8 and 6.1.1.4'
Ga Ga 0.2307 1.6083 'International Tables Vol C Tables 4.2.6.8 and 6.1.1.4'
Rb Rb -0.9393 2.9676 'International Tables Vol C Tables 4.2.6.8 and 6.1.1.4'
Nb Nb -2.0727 0.6215 'International Tables Vol C Tables 4.2.6.8 and 6.1.1.4'
H H 0.0000 0.0000 'International Tables Vol C Tables 4.2.6.8 and 6.1.1.4'

loop_
_geom_angle_atom_site_label_1
_geom_angle_atom_site_label_2
_geom_angle_atom_site_label_3
_geom_angle
_geom_angle_site_symmetry_1
_geom_angle_site_symmetry_3
O23 Ga1 O20 119.31(19) . .
O23 Ga1 O41 108.70(19) . .
O20 Ga1 O41 106.79(19) . .
O23 Ga1 O9 107.60(19) . .
O20 Ga1 O9 108.30(19) . .
O41 Ga1 O9 105.31(19) . .
O23 Ga1 Rb1 119.76(14) . .
O20 Ga1 Rb1 120.92(13) . .
O41 Ga1 Rb1 51.83(14) . .
O9 Ga1 Rb1 53.49(13) . .
O11 Nb1 O30 101.37(19) . .
O11 Nb1 O35 100.90(19) . .
O30 Nb1 O35 94.07(18) . .
O11 Nb1 O25 98.79(18) . .
O30 Nb1 O25 89.68(17) . .
O35 Nb1 O25 158.79(18) . .
O11 Nb1 O9 99.60(18) . .
O30 Nb1 O9 158.71(18) . .
O35 Nb1 O9 85.55(17) . .
O25 Nb1 O9 83.48(17) . .
O11 Nb1 O45 175.50(18) . .
O30 Nb1 O45 82.64(17) . .
O35 Nb1 O45 80.71(17) . .
O25 Nb1 O45 79.08(16) . .
O9 Nb1 O45 76.28(16) . .
O11 Nb1 Nb3 135.54(14) . .
O30 Nb1 Nb3 34.18(13) . .
O35 Nb1 Nb3 86.10(13) . .
O25 Nb1 Nb3 85.35(12) . .
O9 Nb1 Nb3 124.80(12) . .
O45 Nb1 Nb3 48.52(11) . .
O11 Nb1 Nb10 134.61(14) . .
O30 Nb1 Nb10 84.70(13) . .
O35 Nb1 Nb10 33.79(13) . .
O25 Nb1 Nb10 126.39(12) . .
O9 Nb1 Nb10 83.24(12) . .
O45 Nb1 Nb10 47.31(11) . .
Nb3 Nb1 Nb10 61.581(18) . .
O11 Nb1 Rb4 53.28(14) . 2_676
O30 Nb1 Rb4 48.10(13) . 2_676
O35 Nb1 Rb4 101.01(13) . 2_676
O25 Nb1 Rb4 97.03(12) . 2_676
O9 Nb1 Rb4 152.74(12) . 2_676
O45 Nb1 Rb4 130.73(11) . 2_676
Nb3 Nb1 Rb4 82.27(2) . 2_676
Nb10 Nb1 Rb4 116.73(2) . 2_676
O11 Nb1 Rb1 81.37(14) . .
O30 Nb1 Rb1 141.12(13) . .
O35 Nb1 Rb1 48.05(13) . .
O25 Nb1 Rb1 128.60(12) . .
O9 Nb1 Rb1 46.67(12) . .
O45 Nb1 Rb1 96.81(11) . .
Nb3 Nb1 Rb1 129.44(2) . .
Nb10 Nb1 Rb1 67.888(18) . .
Rb4 Nb1 Rb1 121.04(2) 2_676 .
O31 Nb2 O37 101.07(19) . .
O31 Nb2 O6 99.0(2) . .
O37 Nb2 O6 90.90(18) . .
O31 Nb2 O38 97.37(19) . .
O37 Nb2 O38 161.31(18) . .
O6 Nb2 O38 89.16(18) . .
O31 Nb2 O33 102.21(19) . .
O37 Nb2 O33 85.73(17) . .
O6 Nb2 O33 158.75(17) . .
O38 Nb2 O33 87.46(17) . .
O31 Nb2 O23 170.40(18) . .
O37 Nb2 O23 86.30(17) . .
O6 Nb2 O23 74.50(16) . .
O38 Nb2 O23 75.71(16) . .
O33 Nb2 O23 84.33(16) . .
O31 Nb2 Nb12 128.99(15) . .
O37 Nb2 Nb12 129.86(13) . .
O6 Nb2 Nb12 79.95(12) . .
O38 Nb2 Nb12 32.08(12) . .
O33 Nb2 Nb12 86.14(12) . .
O23 Nb2 Nb12 43.66(11) . .
O31 Nb2 Rb3 49.55(15) . .
O37 Nb2 Rb3 52.06(13) . .
O6 Nb2 Rb3 91.85(12) . .
O38 Nb2 Rb3 146.62(12) . .
O33 Nb2 Rb3 102.42(12) . .
O23 Nb2 Rb3 136.39(11) . .
Nb12 Nb2 Rb3 171.44(2) . .
O31 Nb2 Rb5 36.62(15) . .
O37 Nb2 Rb5 99.50(13) . .
O6 Nb2 Rb5 135.56(13) . .
O38 Nb2 Rb5 93.47(12) . .
O33 Nb2 Rb5 65.63(11) . .
O23 Nb2 Rb5 148.68(11) . .
Nb12 Nb2 Rb5 121.34(2) . .
Rb3 Nb2 Rb5 63.329(16) . .
O1 Nb3 O29 103.9(2) . .
O1 Nb3 O7 102.99(19) . .
O29 Nb3 O7 89.24(18) . .
O1 Nb3 O14 104.0(2) . .
O29 Nb3 O14 88.28(18) . .
O7 Nb3 O14 152.67(18) . .
O1 Nb3 O30 102.26(19) . .
O29 Nb3 O30 153.81(18) . .
O7 Nb3 O30 85.24(18) . .
O14 Nb3 O30 85.08(18) . .
O1 Nb3 O45 176.98(18) . .
O29 Nb3 O45 79.01(16) . .
O7 Nb3 O45 76.19(16) . .
O14 Nb3 O45 76.62(16) . .
O30 Nb3 O45 74.81(16) . .
O1 Nb3 Nb1 133.78(15) . .
O29 Nb3 Nb1 122.27(13) . .
O7 Nb3 Nb1 80.67(13) . .
O14 Nb3 Nb1 77.74(13) . .
O30 Nb3 Nb1 31.55(12) . .
O45 Nb3 Nb1 43.32(10) . .
O1 Nb3 Nb17 134.81(15) . .
O29 Nb3 Nb17 80.80(13) . .
O7 Nb3 Nb17 31.86(13) . .
O14 Nb3 Nb17 121.12(13) . .
O30 Nb3 Nb17 81.07(12) . .
O45 Nb3 Nb17 44.51(10) . .
Nb1 Nb3 Nb17 61.477(18) . .
O1 Nb3 Nb13 135.58(15) . .
O29 Nb3 Nb13 31.66(13) . .
O7 Nb3 Nb13 82.16(13) . .
O14 Nb3 Nb13 81.52(13) . .
O30 Nb3 Nb13 122.16(12) . .
O45 Nb3 Nb13 47.35(10) . .
Nb1 Nb3 Nb13 90.63(2) . .
Nb17 Nb3 Nb13 59.981(17) . .
O1 Nb3 Rb13 63.71(15) . .
O29 Nb3 Rb13 49.92(13) . .
O7 Nb3 Rb13 125.01(13) . .
O14 Nb3 Rb13 71.94(13) . .
O30 Nb3 Rb13 147.89(12) . .
O45 Nb3 Rb13 119.19(10) . .
Nb1 Nb3 Rb13 148.58(2) . .
Nb17 Nb3 Rb13 129.92(2) . .
Nb13 Nb3 Rb13 77.155(19) . .
O1 Nb3 Rb3 82.50(14) . 2_666
O29 Nb3 Rb3 45.30(13) . 2_666
O7 Nb3 Rb3 55.80(13) . 2_666
O14 Nb3 Rb3 132.42(13) . 2_666
O30 Nb3 Rb3 140.47(12) . 2_666
O45 Nb3 Rb3 99.28(10) . 2_666
Nb1 Nb3 Rb3 130.71(2) . 2_666
Nb17 Nb3 Rb3 69.234(17) . 2_666
Nb13 Nb3 Rb3 63.893(18) . 2_666
Rb13 Nb3 Rb3 69.342(17) . 2_666
O43 Nb4 O46 102.52(19) . .
O43 Nb4 O40 101.83(19) . .
O46 Nb4 O40 91.58(18) . .
O43 Nb4 O33 98.10(18) . .
O46 Nb4 O33 89.24(17) . .
O40 Nb4 O33 159.37(18) . .
O43 Nb4 O9 99.65(18) . .
O46 Nb4 O9 157.60(18) . .
O40 Nb4 O9 86.98(17) . .
O33 Nb4 O9 84.49(16) . .
O43 Nb4 O45 175.33(18) . .
O46 Nb4 O45 81.45(17) . .
O40 Nb4 O45 80.38(17) . .
O33 Nb4 O45 79.36(16) . .
O9 Nb4 O45 76.27(16) . .
O43 Nb4 Nb13 135.95(14) . .
O46 Nb4 Nb13 33.43(13) . .
O40 Nb4 Nb13 84.26(13) . .
O33 Nb4 Nb13 85.12(12) . .
O9 Nb4 Nb13 124.34(12) . .
O45 Nb4 Nb13 48.07(11) . .
O43 Nb4 Nb10 135.38(13) . .
O46 Nb4 Nb10 83.52(13) . .
O40 Nb4 Nb10 33.55(13) . .
O33 Nb4 Nb10 126.37(12) . .
O9 Nb4 Nb10 82.99(12) . .
O45 Nb4 Nb10 47.00(11) . .
Nb13 Nb4 Nb10 60.995(18) . .
O43 Nb4 Rb8 62.74(14) . .
O46 Nb4 Rb8 55.77(13) . .
O40 Nb4 Rb8 65.32(13) . .
O33 Nb4 Rb8 130.23(12) . .
O9 Nb4 Rb8 140.89(12) . .
O45 Nb4 Rb8 121.88(11) . .
Nb13 Nb4 Rb8 81.69(2) . .
Nb10 Nb4 Rb8 87.22(2) . .
O43 Nb4 Rb1 81.29(14) . .
O46 Nb4 Rb1 140.12(13) . .
O40 Nb4 Rb1 49.46(13) . .
O33 Nb4 Rb1 129.98(12) . .
O9 Nb4 Rb1 47.19(12) . .
O45 Nb4 Rb1 97.29(11) . .
Nb13 Nb4 Rb1 129.01(2) . .
Nb10 Nb4 Rb1 68.069(18) . .
Rb8 Nb4 Rb1 94.13(2) . .
O26 Nb5 O2 101.6(2) . .
O26 Nb5 O18 100.82(19) . .
O2 Nb5 O18 92.11(18) . .
O26 Nb5 O8 95.70(19) . .
O2 Nb5 O8 162.03(18) . .
O18 Nb5 O8 89.42(17) . .
O26 Nb5 O4 99.56(19) . .
O2 Nb5 O4 86.17(17) . .
O18 Nb5 O4 159.47(17) . .
O8 Nb5 O4 86.15(17) . .
O26 Nb5 O20 170.23(19) . .
O2 Nb5 O20 87.47(17) . .
O18 Nb5 O20 74.91(16) . .
O8 Nb5 O20 75.65(16) . .
O4 Nb5 O20 84.58(16) . .
O26 Nb5 Nb18 127.97(15) . .
O2 Nb5 Nb18 130.44(13) . .
O18 Nb5 Nb18 79.82(12) . .
O8 Nb5 Nb18 32.60(12) . .
O4 Nb5 Nb18 85.77(12) . .
O20 Nb5 Nb18 43.10(11) . .
O26 Nb5 Nb11 133.12(15) . .
O2 Nb5 Nb11 88.14(13) . .
O18 Nb5 Nb11 32.48(12) . .
O8 Nb5 Nb11 83.56(12) . .
O4 Nb5 Nb11 126.99(12) . .
O20 Nb5 Nb11 42.51(10) . .
Nb18 Nb5 Nb11 59.604(17) . .
O26 Nb5 Rb2 50.47(15) . .
O2 Nb5 Rb2 52.28(13) . .
O18 Nb5 Rb2 91.29(13) . .
O8 Nb5 Rb2 145.61(12) . .
O4 Nb5 Rb2 103.61(12) . .
O20 Nb5 Rb2 137.35(11) . .
Nb18 Nb5 Rb2 170.60(2) . .
Nb11 Nb5 Rb2 113.70(2) . .
O26 Nb5 Rb12 64.18(14) . .
O2 Nb5 Rb12 136.50(13) . .
O18 Nb5 Rb12 129.87(13) . .
O8 Nb5 Rb12 49.04(12) . .
O4 Nb5 Rb12 58.80(12) . .
O20 Nb5 Rb12 111.54(10) . .
Nb18 Nb5 Rb12 75.853(19) . .
Nb11 Nb5 Rb12 132.59(2) . .
Rb2 Nb5 Rb12 108.21(2) . .
O19 Nb6 O2 101.26(19) . .
O19 Nb6 O6 95.15(19) . .
O2 Nb6 O6 93.69(18) . .
O19 Nb6 O15 95.15(19) . .
O2 Nb6 O15 162.98(18) . .
O6 Nb6 O15 89.26(17) . .
O19 Nb6 O39 105.06(18) . .
O2 Nb6 O39 85.10(17) . .
O6 Nb6 O39 159.62(17) . .
O15 Nb6 O39 86.32(17) . .
O19 Nb6 O23 166.26(18) . .
O2 Nb6 O23 88.78(17) . .
O6 Nb6 O23 74.67(16) . .
O15 Nb6 O23 75.84(16) . .
O39 Nb6 O23 84.96(15) . .
O19 Nb6 Nb12 126.25(14) . .
O2 Nb6 Nb12 132.36(13) . .
O6 Nb6 Nb12 80.05(12) . .
O15 Nb6 Nb12 32.02(12) . .
O39 Nb6 Nb12 85.75(12) . .
O23 Nb6 Nb12 43.85(11) . .
O19 Nb6 Rb10 56.75(14) . 2_567
O2 Nb6 Rb10 144.63(13) . 2_567
O6 Nb6 Rb10 64.55(13) . 2_567
O15 Nb6 Rb10 50.60(12) . 2_567
O39 Nb6 Rb10 125.09(12) . 2_567
O23 Nb6 Rb10 109.84(11) . 2_567
Nb12 Nb6 Rb10 73.78(2) . 2_567
O19 Nb6 Rb2 52.12(14) . .
O2 Nb6 Rb2 49.37(13) . .
O6 Nb6 Rb2 92.95(12) . .
O15 Nb6 Rb2 147.27(12) . .
O39 Nb6 Rb2 101.49(12) . .
O23 Nb6 Rb2 136.05(11) . .
Nb12 Nb6 Rb2 172.76(2) . .
Rb10 Nb6 Rb2 101.64(2) 2_567 .
O19 Nb6 Rb7 25.97(14) . .
O2 Nb6 Rb7 110.35(13) . .
O6 Nb6 Rb7 117.66(12) . .
O15 Nb6 Rb7 82.81(12) . .
O39 Nb6 Rb7 81.52(11) . .
O23 Nb6 Rb7 155.37(11) . .
Nb12 Nb6 Rb7 114.30(2) . .
Rb10 Nb6 Rb7 63.23(2) 2_567 .
Rb2 Nb6 Rb7 67.302(17) . .
O12 Nb7 O48 103.9(2) . .
O12 Nb7 O42 102.9(2) . .
O48 Nb7 O42 87.44(19) . .
O12 Nb7 O24 105.8(2) . .
O48 Nb7 O24 89.22(19) . .
O42 Nb7 O24 151.06(18) . .
O12 Nb7 O28 102.7(2) . .
O48 Nb7 O28 153.35(18) . .
O42 Nb7 O28 85.75(18) . .
O24 Nb7 O28 84.47(18) . .
O12 Nb7 O22 176.7(2) . .
O48 Nb7 O22 79.17(16) . .
O42 Nb7 O22 75.96(16) . .
O24 Nb7 O22 75.18(16) . .
O28 Nb7 O22 74.18(16) . .
O12 Nb7 Nb8 134.20(16) . .
O48 Nb7 Nb8 121.71(13) . .
O42 Nb7 Nb8 77.33(13) . .
O24 Nb7 Nb8 80.10(13) . .
O28 Nb7 Nb8 31.66(12) . .
O22 Nb7 Nb8 42.63(10) . .
O12 Nb7 Rb12 82.82(16) . .
O48 Nb7 Rb12 144.68(13) . .
O42 Nb7 Rb12 125.40(13) . .
O24 Nb7 Rb12 55.93(13) . .
O28 Nb7 Rb12 41.15(12) . .
O22 Nb7 Rb12 95.30(10) . .
Nb8 Nb7 Rb12 62.751(17) . .
O12 Nb7 Rb11 37.43(16) . 1_455
O48 Nb7 Rb11 76.15(13) . 1_455
O42 Nb7 Rb11 125.90(13) . 1_455
O24 Nb7 Rb11 80.84(13) . 1_455
O28 Nb7 Rb11 127.88(12) . 1_455
O22 Nb7 Rb11 145.59(10) . 1_455
Nb8 Nb7 Rb11 153.49(3) . 1_455
Rb12 Nb7 Rb11 91.24(2) . 1_455
O12 Nb7 Rb15 33.89(16) . 1_565
O48 Nb7 Rb15 106.76(13) . 1_565
O42 Nb7 Rb15 69.41(13) . 1_565
O24 Nb7 Rb15 138.55(13) . 1_565
O28 Nb7 Rb15 94.86(12) . 1_565
O22 Nb7 Rb15 144.39(10) . 1_565
Nb8 Nb7 Rb15 118.78(2) . 1_565
Rb12 Nb7 Rb15 97.92(2) . 1_565
Rb11 Nb7 Rb15 67.03(2) 1_455 1_565
O49 Nb8 O28 102.78(19) . .
O49 Nb8 O34 101.54(19) . .
O28 Nb8 O34 94.17(19) . .
O49 Nb8 O41 97.90(18) . .
O28 Nb8 O41 158.78(18) . .
O34 Nb8 O41 86.22(18) . .
O49 Nb8 O4 96.93(18) . .
O28 Nb8 O4 89.19(18) . .
O34 Nb8 O4 159.97(18) . .
O41 Nb8 O4 83.63(17) . .
O49 Nb8 O22 173.43(18) . .
O28 Nb8 O22 82.80(17) . .
O34 Nb8 O22 81.31(17) . .
O41 Nb8 O22 76.28(16) . .
O4 Nb8 O22 79.53(16) . .
O49 Nb8 Nb7 136.88(14) . .
O28 Nb8 Nb7 34.11(13) . .
O34 Nb8 Nb7 85.92(13) . .
O41 Nb8 Nb7 125.09(12) . .
O4 Nb8 Nb7 85.87(12) . .
O22 Nb8 Nb7 48.81(11) . .
O49 Nb8 Nb16 135.95(14) . .
O28 Nb8 Nb16 85.11(13) . .
O34 Nb8 Nb16 34.41(13) . .
O41 Nb8 Nb16 83.30(12) . .
O4 Nb8 Nb16 126.75(12) . .
O22 Nb8 Nb16 47.23(11) . .
Nb7 Nb8 Nb16 61.444(18) . .
O49 Nb8 Rb12 76.71(14) . .
O28 Nb8 Rb12 45.36(13) . .
O34 Nb8 Rb12 135.58(13) . .
O41 Nb8 Rb12 138.20(12) . .
O4 Nb8 Rb12 56.64(12) . .
O22 Nb8 Rb12 105.48(11) . .
Nb7 Nb8 Rb12 69.152(19) . .
Nb16 Nb8 Rb12 129.25(2) . .
O49 Nb8 Rb1 82.88(14) . .
O28 Nb8 Rb1 139.90(13) . .
O34 Nb8 Rb1 46.32(13) . .
O41 Nb8 Rb1 47.43(12) . .
O4 Nb8 Rb1 130.02(12) . .
O22 Nb8 Rb1 95.12(11) . .
Nb7 Nb8 Rb1 127.06(2) . .
Nb16 Nb8 Rb1 65.658(18) . .
Rb12 Nb8 Rb1 159.39(2) . .
O49 Nb8 Rb4 34.86(14) . .
O28 Nb8 Rb4 84.87(13) . .
O34 Nb8 Rb4 73.25(13) . .
O41 Nb8 Rb4 115.35(12) . .
O4 Nb8 Rb4 126.75(12) . .
O22 Nb8 Rb4 150.76(11) . .
Nb7 Nb8 Rb4 113.92(2) . .
Nb16 Nb8 Rb4 105.40(2) . .
Rb12 Nb8 Rb4 83.822(19) . .
Rb1 Nb8 Rb4 77.732(18) . .
O27 Nb9 O50 101.5(2) . .
O27 Nb9 O24 102.6(2) . .
O50 Nb9 O24 89.43(19) . .
O27 Nb9 O39 102.45(19) . .
O50 Nb9 O39 87.85(18) . .
O24 Nb9 O39 154.82(17) . .
O27 Nb9 O4 103.6(2) . .
O50 Nb9 O4 154.77(17) . .
O24 Nb9 O4 87.51(18) . .
O39 Nb9 O4 84.41(17) . .
O27 Nb9 O22 179.1(2) . .
O50 Nb9 O22 78.16(16) . .
O24 Nb9 O22 78.22(16) . .
O39 Nb9 O22 76.71(16) . .
O4 Nb9 O22 76.70(16) . .
O27 Nb9 Rb9 29.74(15) . .
O50 Nb9 Rb9 86.23(13) . .
O24 Nb9 Rb9 77.10(13) . .
O39 Nb9 Rb9 127.63(12) . .
O4 Nb9 Rb9 117.34(12) . .
O22 Nb9 Rb9 150.81(10) . .
O54 Nb10 O14 102.4(2) . .
O54 Nb10 O47 105.0(2) . .
O14 Nb10 O47 89.42(18) . .
O54 Nb10 O35 102.3(2) . .
O14 Nb10 O35 86.85(18) . .
O47 Nb10 O35 152.61(18) . .
O54 Nb10 O40 105.5(2) . .
O14 Nb10 O40 151.82(17) . .
O47 Nb10 O40 86.60(18) . .
O35 Nb10 O40 84.04(17) . .
O54 Nb10 O45 176.64(19) . .
O14 Nb10 O45 77.62(16) . .
O47 Nb10 O45 78.39(16) . .
O35 Nb10 O45 74.30(16) . .
O40 Nb10 O45 74.25(16) . .
O54 Nb10 Nb1 133.71(16) . .
O14 Nb10 Nb1 77.29(13) . .
O47 Nb10 Nb1 121.27(13) . .
O35 Nb10 Nb1 31.69(12) . .
O40 Nb10 Nb1 81.04(12) . .
O45 Nb10 Nb1 42.96(10) . .
O54 Nb10 Nb4 136.99(16) . .
O14 Nb10 Nb4 120.54(13) . .
O47 Nb10 Nb4 78.73(13) . .
O35 Nb10 Nb4 79.90(12) . .
O40 Nb10 Nb4 31.47(12) . .
O45 Nb10 Nb4 42.95(10) . .
Nb1 Nb10 Nb4 61.690(17) . .
O54 Nb10 Rb2 51.98(16) . 1_655
O14 Nb10 Rb2 51.66(13) . 1_655
O47 Nb10 Rb2 92.28(13) . 1_655
O35 Nb10 Rb2 106.36(12) . 1_655
O40 Nb10 Rb2 156.33(12) . 1_655
O45 Nb10 Rb2 128.67(10) . 1_655
Nb1 Nb10 Rb2 119.01(2) . 1_655
Nb4 Nb10 Rb2 168.60(2) . 1_655
O54 Nb10 Rb1 85.77(16) . .
O14 Nb10 Rb1 133.08(13) . .
O47 Nb10 Rb1 133.49(13) . .
O35 Nb10 Rb1 46.56(12) . .
O40 Nb10 Rb1 47.27(12) . .
O45 Nb10 Rb1 91.75(10) . .
Nb1 Nb10 Rb1 65.055(17) . .
Nb4 Nb10 Rb1 64.490(17) . .
Rb2 Nb10 Rb1 126.75(2) 1_655 .
O54 Nb10 Rb7 30.25(16) . 1_655
O14 Nb10 Rb7 118.96(13) . 1_655
O47 Nb10 Rb7 79.74(13) . 1_655
O35 Nb10 Rb7 125.38(12) . 1_655
O40 Nb10 Rb7 87.75(12) . 1_655
O45 Nb10 Rb7 152.33(10) . 1_655
Nb1 Nb10 Rb7 155.15(2) . 1_655
Nb4 Nb10 Rb7 115.73(2) . 1_655
Rb2 Nb10 Rb7 68.828(17) 1_655 1_655
Rb1 Nb10 Rb7 91.091(18) . 1_655
O54 Nb10 Rb9 35.31(16) . 1_655
O14 Nb10 Rb9 90.73(13) . 1_655
O47 Nb10 Rb9 138.79(13) . 1_655
O35 Nb10 Rb9 68.43(12) . 1_655
O40 Nb10 Rb9 110.36(12) . 1_655
O45 Nb10 Rb9 141.48(10) . 1_655
Nb1 Nb10 Rb9 98.84(2) . 1_655
Nb4 Nb10 Rb9 134.12(2) . 1_655
Rb2 Nb10 Rb9 57.147(16) 1_655 1_655
Rb1 Nb10 Rb9 69.633(17) . 1_655
Rb7 Nb10 Rb9 64.394(18) 1_655 1_655
O51 Nb11 O37 101.6(2) . .
O51 Nb11 O18 99.5(2) . .
O37 Nb11 O18 93.75(18) . .
O51 Nb11 O21 95.92(19) . .
O37 Nb11 O21 161.41(18) . .
O18 Nb11 O21 89.44(17) . .
O51 Nb11 O25 102.04(19) . .
O37 Nb11 O25 85.82(17) . .
O18 Nb11 O25 158.15(17) . .
O21 Nb11 O25 84.48(17) . .
O51 Nb11 O20 169.15(19) . .
O37 Nb11 O20 88.06(17) . .
O18 Nb11 O20 74.74(16) . .
O21 Nb11 O20 75.11(16) . .
O25 Nb11 O20 83.42(15) . .
O51 Nb11 Nb18 127.70(15) . .
O37 Nb11 Nb18 130.70(13) . .
O18 Nb11 Nb18 79.41(13) . .
O21 Nb11 Nb18 32.34(12) . .
O25 Nb11 Nb18 84.34(11) . .
O20 Nb11 Nb18 42.85(11) . .
O51 Nb11 Nb5 131.66(15) . .
O37 Nb11 Nb5 89.62(13) . .
O18 Nb11 Nb5 32.41(13) . .
O21 Nb11 Nb5 83.29(12) . .
O25 Nb11 Nb5 125.79(12) . .
O20 Nb11 Nb5 42.41(10) . .
Nb18 Nb11 Nb5 59.203(17) . .
O51 Nb11 Rb3 49.83(15) . .
O37 Nb11 Rb3 52.41(13) . .
O18 Nb11 Rb3 93.84(13) . .
O21 Nb11 Rb3 145.67(12) . .
O25 Nb11 Rb3 103.00(11) . .
O20 Nb11 Rb3 138.54(11) . .
Nb18 Nb11 Rb3 172.51(2) . .
Nb5 Nb11 Rb3 116.14(2) . .
O52 Nb12 O15 101.3(2) . .
O52 Nb12 O38 102.9(2) . .
O15 Nb12 O38 95.67(18) . .
O52 Nb12 O32 99.5(2) . .
O15 Nb12 O32 88.26(18) . .
O38 Nb12 O32 156.02(18) . .
O52 Nb12 O43 100.54(19) . .
O15 Nb12 O43 157.25(17) . .
O38 Nb12 O43 85.60(17) . .
O32 Nb12 O43 81.92(17) . .
O52 Nb12 O23 178.13(19) . .
O15 Nb12 O23 76.93(16) . .
O38 Nb12 O23 76.82(16) . .
O32 Nb12 O23 81.09(16) . .
O43 Nb12 O23 81.28(16) . .
O52 Nb12 Nb6 135.43(16) . .
O15 Nb12 Nb6 34.18(12) . .
O38 Nb12 Nb6 85.28(13) . .
O32 Nb12 Nb6 84.82(12) . .
O43 Nb12 Nb6 123.90(12) . .
O23 Nb12 Nb6 42.78(10) . .
O52 Nb12 Nb2 136.55(16) . .
O15 Nb12 Nb2 85.52(13) . .
O38 Nb12 Nb2 33.77(13) . .
O32 Nb12 Nb2 123.73(12) . .
O43 Nb12 Nb2 83.02(11) . .
O23 Nb12 Nb2 43.08(10) . .
Nb6 Nb12 Nb2 60.708(17) . .
O52 Nb12 Rb7 41.03(15) . 2_567
O15 Nb12 Rb7 63.12(13) . 2_567
O38 Nb12 Rb7 119.12(13) . 2_567
O32 Nb12 Rb7 83.73(12) . 2_567
O43 Nb12 Rb7 135.20(12) . 2_567
O23 Nb12 Rb7 137.51(11) . 2_567
Nb6 Nb12 Rb7 96.58(2) . 2_567
Nb2 Nb12 Rb7 138.65(2) . 2_567
O52 Nb12 Rb10 83.72(16) . 2_567
O15 Nb12 Rb10 35.76(13) . 2_567
O38 Nb12 Rb10 69.52(13) . 2_567
O32 Nb12 Rb10 121.93(12) . 2_567
O43 Nb12 Rb10 155.03(12) . 2_567
O23 Nb12 Rb10 94.46(11) . 2_567
Nb6 Nb12 Rb10 57.899(19) . 2_567
Nb2 Nb12 Rb10 77.374(18) . 2_567
Rb7 Nb12 Rb10 61.371(17) 2_567 2_567
O52 Nb12 Rb8 69.69(16) . 2_667
O15 Nb12 Rb8 113.30(13) . 2_667
O38 Nb12 Rb8 150.88(13) . 2_667
O32 Nb12 Rb8 36.13(12) . 2_667
O43 Nb12 Rb8 68.95(11) . 2_667
O23 Nb12 Rb8 111.47(10) . 2_667
Nb6 Nb12 Rb8 120.30(2) . 2_667
Nb2 Nb12 Rb8 146.11(2) . 2_667
Rb7 Nb12 Rb8 74.563(19) 2_567 2_667
Rb10 Nb12 Rb8 134.29(2) 2_567 2_667
O5 Nb13 O3 103.81(19) . .
O5 Nb13 O29 102.7(2) . .
O3 Nb13 O29 88.27(18) . .
O5 Nb13 O47 103.0(2) . .
O3 Nb13 O47 153.12(18) . .
O29 Nb13 O47 87.92(18) . .
O5 Nb13 O46 104.2(2) . .
O3 Nb13 O46 85.44(18) . .
O29 Nb13 O46 153.08(18) . .
O47 Nb13 O46 86.02(18) . .
O5 Nb13 O45 178.71(19) . .
O3 Nb13 O45 75.80(16) . .
O29 Nb13 O45 78.57(16) . .
O47 Nb13 O45 77.36(16) . .
O46 Nb13 O45 74.52(16) . .
O5 Nb13 Nb4 135.61(15) . .
O3 Nb13 Nb4 80.53(13) . .
O29 Nb13 Nb4 121.69(13) . .
O47 Nb13 Nb4 78.93(13) . .
O46 Nb13 Nb4 31.40(12) . .
O45 Nb13 Nb4 43.16(10) . .
O5 Nb13 Nb17 135.26(15) . .
O3 Nb13 Nb17 31.51(12) . .
O29 Nb13 Nb17 80.35(13) . .
O47 Nb13 Nb17 121.75(13) . .
O46 Nb13 Nb17 80.67(12) . .
O45 Nb13 Nb17 44.41(10) . .
Nb4 Nb13 Nb17 61.104(17) . .
O5 Nb13 Nb3 133.92(15) . .
O3 Nb13 Nb3 81.30(13) . .
O29 Nb13 Nb3 31.25(13) . .
O47 Nb13 Nb3 81.71(13) . .
O46 Nb13 Nb3 121.84(12) . .
O45 Nb13 Nb3 47.32(10) . .
Nb4 Nb13 Nb3 90.46(2) . .
Nb17 Nb13 Nb3 59.805(17) . .
O5 Nb13 Rb3 79.12(15) . 2_666
O3 Nb13 Rb3 54.87(13) . 2_666
O29 Nb13 Rb3 47.83(13) . 2_666
O47 Nb13 Rb3 133.76(13) . 2_666
O46 Nb13 Rb3 139.05(12) . 2_666
O45 Nb13 Rb3 101.56(10) . 2_666
Nb4 Nb13 Rb3 131.33(2) . 2_666
Nb17 Nb13 Rb3 70.325(18) . 2_666
Nb3 Nb13 Rb3 66.625(18) . 2_666
O32 Nb14 O17 103.00(19) . .
O32 Nb14 O16 99.77(19) . .
O17 Nb14 O16 93.87(19) . .
O32 Nb14 O41 98.31(18) . .
O17 Nb14 O41 158.33(18) . .
O16 Nb14 O41 86.26(18) . .
O32 Nb14 O39 98.76(18) . .
O17 Nb14 O39 89.40(18) . .
O16 Nb14 O39 159.94(18) . .
O41 Nb14 O39 83.51(17) . .
O32 Nb14 O22 174.01(18) . .
O17 Nb14 O22 82.79(17) . .
O16 Nb14 O22 81.18(17) . .
O41 Nb14 O22 75.81(16) . .
O39 Nb14 O22 79.60(16) . .
O32 Nb14 Nb16 133.72(14) . .
O17 Nb14 Nb16 84.50(13) . .
O16 Nb14 Nb16 33.98(13) . .
O41 Nb14 Nb16 83.60(12) . .
O39 Nb14 Nb16 127.21(12) . .
O22 Nb14 Nb16 47.61(11) . .
O32 Nb14 Nb15 136.82(14) . .
O17 Nb14 Nb15 33.88(13) . .
O16 Nb14 Nb15 85.63(13) . .
O41 Nb14 Nb15 124.84(12) . .
O39 Nb14 Nb15 86.12(12) . .
O22 Nb14 Nb15 49.04(11) . .
Nb16 Nb14 Nb15 61.203(18) . .
O32 Nb14 Rb8 50.82(13) . 2_667
O17 Nb14 Rb8 84.30(13) . 2_667
O16 Nb14 Rb8 54.17(13) . 2_667
O41 Nb14 Rb8 112.69(12) . 2_667
O39 Nb14 Rb8 145.89(12) . 2_667
O22 Nb14 Rb8 132.30(11) . 2_667
Nb16 Nb14 Rb8 85.58(2) . 2_667
Nb15 Nb14 Rb8 105.75(2) . 2_667
O32 Nb14 Rb1 80.72(14) . .
O17 Nb14 Rb1 139.38(13) . .
O16 Nb14 Rb1 46.31(13) . .
O41 Nb14 Rb1 48.34(12) . .
O39 Nb14 Rb1 130.52(12) . .
O22 Nb14 Rb1 95.92(11) . .
Nb16 Nb14 Rb1 66.253(18) . .
Nb15 Nb14 Rb1 127.38(2) . .
Rb8 Nb14 Rb1 66.65(2) 2_667 .
O10 Nb15 O48 105.3(2) . .
O10 Nb15 O50 103.3(2) . .
O48 Nb15 O50 89.00(19) . .
O10 Nb15 O13 105.1(2) . .
O48 Nb15 O13 88.51(18) . .
O50 Nb15 O13 151.20(18) . .
O10 Nb15 O17 102.1(2) . .
O48 Nb15 O17 152.64(18) . .
O50 Nb15 O17 84.04(18) . .
O13 Nb15 O17 85.11(18) . .
O10 Nb15 O22 175.42(18) . .
O48 Nb15 O22 78.80(16) . .
O50 Nb15 O22 74.51(16) . .
O13 Nb15 O22 76.86(16) . .
O17 Nb15 O22 73.84(16) . .
O10 Nb15 Nb14 133.35(16) . .
O48 Nb15 Nb14 121.35(13) . .
O50 Nb15 Nb14 79.50(13) . .
O13 Nb15 Nb14 77.40(13) . .
O17 Nb15 Nb14 31.31(12) . .
O22 Nb15 Nb14 42.63(10) . .
O10 Nb15 Rb10 41.78(15) . .
O48 Nb15 Rb10 134.95(13) . .
O50 Nb15 Rb10 75.70(13) . .
O13 Nb15 Rb10 124.18(13) . .
O17 Nb15 Rb10 68.53(12) . .
O22 Nb15 Rb10 133.71(10) . .
Nb14 Nb15 Rb10 97.52(2) . .
O53 Nb16 O42 104.6(2) . .
O53 Nb16 O13 104.3(2) . .
O42 Nb16 O13 90.04(19) . .
O53 Nb16 O16 102.7(2) . .
O42 Nb16 O16 152.34(18) . .
O13 Nb16 O16 87.43(18) . .
O53 Nb16 O34 101.77(19) . .
O42 Nb16 O34 86.60(18) . .
O13 Nb16 O34 153.67(18) . .
O16 Nb16 O34 83.62(18) . .
O53 Nb16 O22 175.37(18) . .
O42 Nb16 O22 77.86(16) . .
O13 Nb16 O22 79.43(16) . .
O16 Nb16 O22 74.61(16) . .
O34 Nb16 O22 74.33(16) . .
O53 Nb16 Nb14 134.50(15) . .
O42 Nb16 Nb14 120.85(13) . .
O13 Nb16 Nb14 78.53(13) . .
O16 Nb16 Nb14 31.91(12) . .
O34 Nb16 Nb14 80.85(12) . .
O22 Nb16 Nb14 43.06(10) . .
O53 Nb16 Nb8 133.73(15) . .
O42 Nb16 Nb8 77.51(13) . .
O13 Nb16 Nb8 121.93(13) . .
O16 Nb16 Nb8 80.55(12) . .
O34 Nb16 Nb8 32.06(12) . .
O22 Nb16 Nb8 42.56(10) . .
Nb14 Nb16 Nb8 61.987(17) . .
O53 Nb16 Rb1 83.42(15) . .
O42 Nb16 Rb1 133.45(14) . .
O13 Nb16 Rb1 133.09(13) . .
O16 Nb16 Rb1 46.23(13) . .
O34 Nb16 Rb1 47.21(12) . .
O22 Nb16 Rb1 92.04(10) . .
Nb14 Nb16 Rb1 65.099(18) . .
Nb8 Nb16 Rb1 65.593(18) . .
O36 Nb17 O3 102.30(19) . .
O36 Nb17 O7 102.24(19) . .
O3 Nb17 O7 90.53(18) . .
O36 Nb17 O25 101.53(18) . .
O3 Nb17 O25 155.95(17) . .
O7 Nb17 O25 87.55(18) . .
O36 Nb17 O33 101.05(19) . .
O3 Nb17 O33 88.05(17) . .
O7 Nb17 O33 156.42(17) . .
O25 Nb17 O33 84.28(16) . .
O36 Nb17 O45 177.61(18) . .
O3 Nb17 O45 79.21(16) . .
O7 Nb17 O45 79.54(16) . .
O25 Nb17 O45 76.87(16) . .
O33 Nb17 O45 77.08(15) . .
O36 Nb17 Nb3 134.13(15) . .
O3 Nb17 Nb3 81.78(13) . .
O7 Nb17 Nb3 31.98(12) . .
O25 Nb17 Nb3 83.98(12) . .
O33 Nb17 Nb3 124.81(11) . .
O45 Nb17 Nb3 47.74(11) . .
O36 Nb17 Nb13 133.92(14) . .
O3 Nb17 Nb13 31.67(12) . .
O7 Nb17 Nb13 82.47(13) . .
O25 Nb17 Nb13 124.53(12) . .
O33 Nb17 Nb13 84.05(11) . .
O45 Nb17 Nb13 47.67(11) . .
Nb3 Nb17 Nb13 60.214(18) . .
O36 Nb17 Rb5 53.41(14) . .
O3 Nb17 Rb5 51.89(12) . .
O7 Nb17 Rb5 114.64(13) . .
O25 Nb17 Rb5 148.22(12) . .
O33 Nb17 Rb5 82.53(11) . .
O45 Nb17 Rb5 127.39(11) . .
Nb3 Nb17 Rb5 127.00(2) . .
Nb13 Nb17 Rb5 82.618(19) . .
O36 Nb17 Rb5 52.15(15) . 2_666
O3 Nb17 Rb5 110.89(13) . 2_666
O7 Nb17 Rb5 51.72(12) . 2_666
O25 Nb17 Rb5 86.47(12) . 2_666
O33 Nb17 Rb5 148.98(12) . 2_666
O45 Nb17 Rb5 129.16(11) . 2_666
Nb3 Nb17 Rb5 83.336(19) . 2_666
Nb13 Nb17 Rb5 124.99(2) . 2_666
Rb5 Nb17 Rb5 90.144(19) . 2_666
O36 Nb17 Rb3 85.74(14) . 2_666
O3 Nb17 Rb3 47.56(13) . 2_666
O7 Nb17 Rb3 50.86(13) . 2_666
O25 Nb17 Rb3 138.19(12) . 2_666
O33 Nb17 Rb3 135.20(12) . 2_666
O45 Nb17 Rb3 96.63(11) . 2_666
Nb3 Nb17 Rb3 63.303(17) . 2_666
Nb13 Nb17 Rb3 61.657(17) . 2_666
Rb5 Nb17 Rb3 66.193(17) . 2_666
Rb5 Nb17 Rb3 65.594(17) 2_666 2_666
O44 Nb18 O21 102.5(2) . .
O44 Nb18 O8 103.21(19) . .
O21 Nb18 O8 97.75(18) . .
O44 Nb18 O11 95.27(19) . .
O21 Nb18 O11 87.57(18) . .
O8 Nb18 O11 159.09(18) . .
O44 Nb18 O49 96.93(19) . .
O21 Nb18 O49 158.26(18) . .
O8 Nb18 O49 87.14(18) . .
O11 Nb18 O49 80.93(17) . .
O44 Nb18 O20 177.99(18) . .
O21 Nb18 O20 78.38(16) . .
O8 Nb18 O20 78.42(17) . .
O11 Nb18 O20 82.93(16) . .
O49 Nb18 O20 81.92(16) . .
O44 Nb18 Nb5 138.07(15) . .
O21 Nb18 Nb5 87.18(13) . .
O8 Nb18 Nb5 34.88(13) . .
O11 Nb18 Nb5 126.14(12) . .
O49 Nb18 Nb5 84.86(12) . .
O20 Nb18 Nb5 43.59(11) . .
O44 Nb18 Nb11 137.47(15) . .
O21 Nb18 Nb11 35.01(13) . .
O8 Nb18 Nb11 86.76(13) . .
O11 Nb18 Nb11 86.16(12) . .
O49 Nb18 Nb11 125.08(12) . .
O20 Nb18 Nb11 43.45(11) . .
Nb5 Nb18 Nb11 61.193(17) . .
O44 Nb18 Rb4 51.01(15) . .
O21 Nb18 Rb4 140.88(13) . .
O8 Nb18 Rb4 114.79(13) . .
O11 Nb18 Rb4 69.93(12) . .
O49 Nb18 Rb4 50.50(12) . .
O20 Nb18 Rb4 127.28(11) . .
Nb5 Nb18 Rb4 131.94(2) . .
Nb11 Nb18 Rb4 155.98(2) . .
O44 Nb18 Rb4 55.07(15) . 2_676
O21 Nb18 Rb4 69.12(13) . 2_676
O8 Nb18 Rb4 148.23(13) . 2_676
O11 Nb18 Rb4 52.28(12) . 2_676
O49 Nb18 Rb4 116.02(12) . 2_676
O20 Nb18 Rb4 123.96(11) . 2_676
Nb5 Nb18 Rb4 156.07(2) . 2_676
Nb11 Nb18 Rb4 95.760(19) . 2_676
Rb4 Nb18 Rb4 71.81(2) . 2_676
Nb3 O1 Rb13 89.40(16) . .
Nb6 O2 Nb5 158.4(2) . .
Nb6 O2 Rb2 100.96(16) . .
Nb5 O2 Rb2 96.54(16) . .
Nb17 O3 Nb13 116.8(2) . .
Nb17 O3 Rb5 96.01(16) . .
Nb13 O3 Rb5 143.6(2) . .
Nb17 O3 Rb3 106.07(17) . 2_666
Nb13 O3 Rb3 95.49(15) . 2_666
Rb5 O3 Rb3 89.55(11) . 2_666
Nb9 O4 Nb8 107.87(19) . .
Nb9 O4 Nb5 119.6(2) . .
Nb8 O4 Nb5 130.1(2) . .
Nb9 O4 Rb12 108.57(15) . .
Nb8 O4 Rb12 91.09(14) . .
Nb5 O4 Rb12 88.03(14) . .
Nb2 O6 Nb6 115.2(2) . .
Nb2 O6 Rb10 123.36(18) . 2_567
Nb6 O6 Rb10 83.60(14) . 2_567
Nb17 O7 Nb3 116.2(2) . .
Nb17 O7 Rb5 96.68(16) . 2_666
Nb3 O7 Rb5 145.7(2) . 2_666
Nb17 O7 Rb3 102.21(16) . 2_666
Nb3 O7 Rb3 95.21(16) . 2_666
Rb5 O7 Rb3 86.56(11) 2_666 2_666
Nb18 O8 Nb5 112.5(2) . .
Nb18 O8 Rb12 128.69(19) . .
Nb5 O8 Rb12 99.61(16) . .
Ga1 O9 Nb4 120.0(2) . .
Ga1 O9 Nb1 119.1(2) . .
Nb4 O9 Nb1 109.62(19) . .
Ga1 O9 Rb1 97.58(16) . .
Nb4 O9 Rb1 103.07(16) . .
Nb1 O9 Rb1 103.68(15) . .
Nb15 O10 Rb10 114.8(2) . .
Nb15 O10 Rb15 159.6(2) . 2_567
Rb10 O10 Rb15 85.63(12) . 2_567
Nb1 O11 Nb18 137.1(2) . .
Nb1 O11 Rb4 98.90(17) . 2_676
Nb18 O11 Rb4 95.55(15) . 2_676
Nb1 O11 Rb4 144.4(2) . .
Nb18 O11 Rb4 77.18(12) . .
Rb4 O11 Rb4 83.57(10) 2_676 .
Nb7 O12 Rb11 121.5(2) . 1_455
Nb7 O12 Rb15 127.3(2) . 1_565
Rb11 O12 Rb15 102.81(14) 1_455 1_565
Nb16 O13 Nb15 117.4(2) . .
Nb10 O14 Nb3 118.2(2) . .
Nb10 O14 Rb2 98.00(16) . 1_655
Nb3 O14 Rb2 141.5(2) . 1_655
Nb12 O15 Nb6 113.8(2) . .
Nb12 O15 Rb10 121.69(18) . 2_567
Nb6 O15 Rb10 96.89(15) . 2_567
Nb12 O15 Rb7 88.58(14) . 2_567
Nb6 O15 Rb7 154.41(18) . 2_567
Rb10 O15 Rb7 80.21(10) 2_567 2_567
Nb14 O16 Nb16 114.1(2) . .
Nb14 O16 Rb1 106.30(17) . .
Nb16 O16 Rb1 104.72(17) . .
Nb14 O16 Rb8 95.67(16) . 2_667
Nb16 O16 Rb8 141.10(19) . 2_667
Rb1 O16 Rb8 89.16(12) . 2_667
Nb14 O17 Nb15 114.8(2) . .
Nb5 O18 Nb11 115.1(2) . .
Nb6 O19 Rb7 138.6(2) . .
Nb6 O19 Rb2 100.83(18) . .
Rb7 O19 Rb2 99.87(13) . .
Nb6 O19 Rb10 95.23(17) . 2_567
Rb7 O19 Rb10 90.45(12) . 2_567
Rb2 O19 Rb10 141.31(15) . 2_567
Ga1 O20 Nb18 132.0(2) . .
Ga1 O20 Nb5 117.9(2) . .
Nb18 O20 Nb5 93.31(15) . .
Ga1 O20 Nb11 116.7(2) . .
Nb18 O20 Nb11 93.69(16) . .
Nb5 O20 Nb11 95.08(15) . .
Nb18 O21 Nb11 112.6(2) . .
Nb8 O22 Nb14 98.53(16) . .
Nb8 O22 Nb9 95.27(16) . .
Nb14 O22 Nb9 94.88(16) . .
Nb8 O22 Nb16 90.21(15) . .
Nb14 O22 Nb16 89.33(15) . .
Nb9 O22 Nb16 172.5(2) . .
Nb8 O22 Nb7 88.57(15) . .
Nb14 O22 Nb7 171.9(2) . .
Nb9 O22 Nb7 88.23(14) . .
Nb16 O22 Nb7 86.81(14) . .
Nb8 O22 Nb15 172.1(2) . .
Nb14 O22 Nb15 88.34(15) . .
Nb9 O22 Nb15 88.03(14) . .
Nb16 O22 Nb15 85.90(14) . .
Nb7 O22 Nb15 84.34(13) . .
Ga1 O23 Nb6 117.1(2) . .
Ga1 O23 Nb2 118.1(2) . .
Nb6 O23 Nb2 95.58(16) . .
Ga1 O23 Nb12 131.5(2) . .
Nb6 O23 Nb12 93.37(16) . .
Nb2 O23 Nb12 93.26(15) . .
Nb9 O24 Nb7 118.0(2) . .
Nb9 O24 Rb12 106.71(17) . .
Nb7 O24 Rb12 95.80(16) . .
Nb1 O25 Nb17 108.51(19) . .
Nb1 O25 Nb11 131.1(2) . .
Nb17 O25 Nb11 118.7(2) . .
Nb5 O26 Rb2 101.81(18) . .
Nb5 O26 Rb12 139.8(2) . 2_576
Rb2 O26 Rb12 90.93(12) . 2_576
Nb5 O26 Rb12 88.55(16) . .
Rb2 O26 Rb12 146.73(16) . .
Rb12 O26 Rb12 101.39(12) 2_576 .
Nb9 O27 Rb9 132.4(2) . .
Nb9 O27 Rb2 140.4(2) . .
Rb9 O27 Rb2 85.75(12) . .
Nb8 O28 Nb7 114.2(2) . .
Nb8 O28 Rb12 107.23(18) . .
Nb7 O28 Rb12 111.80(17) . .
Nb3 O29 Nb13 117.1(2) . .
Nb3 O29 Rb3 107.26(18) . 2_666
Nb13 O29 Rb3 103.09(16) . 2_666
Nb3 O29 Rb13 101.25(16) . .
Nb13 O29 Rb13 128.28(19) . .
Rb3 O29 Rb13 96.58(12) 2_666 .
Nb1 O30 Nb3 114.3(2) . .
Nb1 O30 Rb4 103.21(17) . 2_676
Nb3 O30 Rb4 142.5(2) . 2_676
Nb2 O31 Rb3 103.93(18) . .
Nb2 O31 Rb5 123.6(2) . .
Rb3 O31 Rb5 89.70(12) . .
Nb14 O32 Nb12 139.3(2) . .
Nb14 O32 Rb8 101.01(17) . 2_667
Nb12 O32 Rb8 119.58(18) . 2_667
Nb4 O33 Nb17 108.55(19) . .
Nb4 O33 Nb2 130.0(2) . .
Nb17 O33 Nb2 119.43(19) . .
Nb8 O34 Nb16 113.5(2) . .
Nb8 O34 Rb1 106.39(17) . .
Nb16 O34 Rb1 103.10(16) . .
Nb1 O35 Nb10 114.5(2) . .
Nb1 O35 Rb1 105.22(17) . .
Nb10 O35 Rb1 105.74(16) . .
Nb17 O36 Rb3 147.6(2) . .
Nb17 O36 Rb5 98.63(18) . .
Rb3 O36 Rb5 95.81(13) . .
Nb17 O36 Rb5 100.52(18) . 2_666
Rb3 O36 Rb5 95.80(13) . 2_666
Rb5 O36 Rb5 122.48(14) . 2_666
Nb11 O37 Nb2 159.0(2) . .
Nb11 O37 Rb3 97.86(16) . .
Nb2 O37 Rb3 97.69(16) . .
Nb12 O38 Nb2 114.2(2) . .
Nb14 O39 Nb9 108.08(19) . .
Nb14 O39 Nb6 129.1(2) . .
Nb9 O39 Nb6 120.7(2) . .
Nb4 O40 Nb10 115.0(2) . .
Nb4 O40 Rb1 103.32(16) . .
Nb10 O40 Rb1 104.82(16) . .
Nb4 O40 Rb8 83.62(14) . .
Nb10 O40 Rb8 125.72(17) . .
Rb1 O40 Rb8 120.43(13) . .
Ga1 O41 Nb8 121.6(2) . .
Ga1 O41 Nb14 119.2(2) . .
Nb8 O41 Nb14 109.05(19) . .
Ga1 O41 Rb1 99.57(17) . .
Nb8 O41 Rb1 102.11(16) . .
Nb14 O41 Rb1 100.45(15) . .
Nb16 O42 Nb7 119.0(2) . .
Nb4 O43 Nb12 139.7(2) . .
Nb4 O43 Rb8 87.97(15) . .
Nb12 O43 Rb8 126.53(17) . .
Nb18 O44 Rb4 101.39(19) . .
Nb18 O44 Rb4 98.22(18) . 2_676
Rb4 O44 Rb4 92.58(12) . 2_676
Nb1 O45 Nb4 97.60(16) . .
Nb1 O45 Nb17 94.86(16) . .
Nb4 O45 Nb17 94.48(16) . .
Nb1 O45 Nb10 89.74(15) . .
Nb4 O45 Nb10 90.05(15) . .
Nb17 O45 Nb10 173.1(2) . .
Nb1 O45 Nb3 88.16(15) . .
Nb4 O45 Nb3 173.6(2) . .
Nb17 O45 Nb3 87.75(14) . .
Nb10 O45 Nb3 87.20(14) . .
Nb1 O45 Nb13 172.8(2) . .
Nb4 O45 Nb13 88.77(15) . .
Nb17 O45 Nb13 87.92(14) . .
Nb10 O45 Nb13 86.93(14) . .
Nb3 O45 Nb13 85.33(14) . .
Nb4 O46 Nb13 115.2(2) . .
Nb4 O46 Rb8 93.17(16) . .
Nb13 O46 Rb8 128.40(18) . .
Nb10 O47 Nb13 117.1(2) . .
Nb15 O48 Nb7 117.7(2) . .
Nb8 O49 Nb18 139.5(2) . .
Nb8 O49 Rb4 124.3(2) . .
Nb18 O49 Rb4 95.73(15) . .
Nb9 O50 Nb15 119.0(2) . .
Nb11 O51 Rb3 103.59(19) . .
Nb11 O51 Rb5 125.9(2) . 2_666
Rb3 O51 Rb5 87.40(12) . 2_666
Nb12 O52 Rb7 116.1(2) . 2_567
Nb10 O54 Rb7 131.9(2) . 1_655
Nb10 O54 Rb9 125.2(2) . 1_655
Rb7 O54 Rb9 100.58(14) 1_655 1_655
Nb10 O54 Rb2 101.62(19) . 1_655
Rb7 O54 Rb2 100.32(14) 1_655 1_655
Rb9 O54 Rb2 79.26(11) 1_655 1_655
Rb14 O60 Rb6 89.30(13) . .
Rb15 O61 Rb10 87.11(13) . 2_567
Rb15 O61 Rb13 125.43(15) . 1_455
Rb10 O61 Rb13 131.00(16) 2_567 1_455
Rb6 O62 Rb5 88.13(14) . 1_565
Rb6 O62 Rb4 91.85(14) . .
Rb5 O62 Rb4 163.56(19) 1_565 .
Rb13 O63 Rb3 100.07(16) . 2_666
Rb13 O63 Rb13 75.75(12) . 2_766
Rb3 O63 Rb13 99.47(15) 2_666 2_766
Rb10 O64 Rb7 94.21(16) . .
Rb10 O64 Rb7 90.03(14) . 2_567
Rb7 O64 Rb7 125.77(16) . 2_567
Rb13 O65 Rb2 83.05(14) . 1_655
Rb2 O66 Rb12 88.59(14) 1_655 2_676
Rb2 O66 Rb13 81.09(13) 1_655 .
Rb12 O66 Rb13 166.46(19) 2_676 .
Rb13 O67 Rb2 82.11(12) . 1_655
Rb13 O67 Rb3 99.98(15) . 1_655
Rb2 O67 Rb3 177.47(17) 1_655 1_655
Rb6 O68 Rb15 96.25(15) 1_545 .
Rb6 O68 Rb5 81.35(13) 1_545 .
Rb15 O68 Rb5 163.97(19) . .
Rb14 O69 Rb11 96.37(17) . .
Rb13 O70 Rb3 95.52(16) . 2_666
Rb13 O70 Rb13 68.69(12) . 2_766
Rb3 O70 Rb13 90.30(14) 2_666 2_766
Rb9 O71 Rb1 103.71(15) 1_655 .
Rb9 O71 Rb4 144.28(17) 1_655 .
Rb1 O71 Rb4 105.70(14) . .
Rb6 O73 Rb4 92.57(16) . .
Rb9 O74 Rb12 141.57(17) . .
Rb2 O75 Rb12 87.51(14) 2_576 .
Rb2 O75 Rb9 76.03(14) 2_576 2_576
Rb12 O75 Rb9 121.18(17) . 2_576
Rb12 O76 Rb11 115.49(15) 1_655 .
Rb11 O77 Rb5 163.9(2) 1_545 .
Rb8 O79 Rb1 97.13(17) 2_667 .
Rb8 O79 Rb8 101.50(18) 2_667 .
Rb1 O79 Rb8 134.13(18) . .
Rb6 O80 Rb14 89.46(16) . .
Rb6 O80 Rb4 86.41(17) . .
Rb14 O80 Rb4 137.3(2) . .
Rb6 O80 Rb1 151.3(2) . .
Rb14 O80 Rb1 103.28(19) . .
Rb4 O80 Rb1 100.37(15) . .
Rb14 O81 Rb9 79.06(14) . 1_655
Rb14 O82 Rb9 79.39(14) 1_455 .
Rb14 O82 Rb11 90.07(15) 1_455 1_455
Rb9 O82 Rb11 141.0(2) . 1_455
Rb6 O83 Rb5 84.45(15) 1_545 .
Rb15 O85 Rb11 105.92(19) 1_665 .
Rb7 O86 Rb10 84.74(18) . .
Rb15 O88 Rb6 104.3(3) 1_565 .
Rb7 O89 Rb8 108.4(3) 2_567 2_667
Rb7 O89 Rb10 85.6(2) 2_567 .
Rb8 O89 Rb10 154.2(2) 2_667 .
Rb10 O90 Rb15 80.45(16) 2_567 .
Rb14 O91 Rb9 78.50(19) . 1_655
Rb14 O91 Rb1 106.6(2) . .
Rb9 O91 Rb1 100.8(2) 1_655 .
O79 Rb1 O16 86.62(14) . .
O79 Rb1 O41 113.48(14) . .
O16 Rb1 O41 54.16(12) . .
O79 Rb1 O34 138.82(14) . .
O16 Rb1 O34 53.39(12) . .
O41 Rb1 O34 53.78(12) . .
O79 Rb1 O9 94.00(14) . .
O16 Rb1 O9 104.67(12) . .
O41 Rb1 O9 57.52(11) . .
O34 Rb1 O9 104.45(11) . .
O79 Rb1 O35 99.65(13) . .
O16 Rb1 O35 155.67(12) . .
O41 Rb1 O35 102.29(11) . .
O34 Rb1 O35 120.76(12) . .
O9 Rb1 O35 51.73(11) . .
O79 Rb1 O91 69.93(18) . .
O16 Rb1 O91 114.24(16) . .
O41 Rb1 O91 166.26(17) . .
O34 Rb1 O91 114.38(16) . .
O9 Rb1 O91 136.22(16) . .
O35 Rb1 O91 89.89(16) . .
O79 Rb1 O40 52.05(13) . .
O16 Rb1 O40 123.22(12) . .
O41 Rb1 O40 103.88(11) . .
O34 Rb1 O40 156.35(11) . .
O9 Rb1 O40 52.14(11) . .
O35 Rb1 O40 50.63(11) . .
O91 Rb1 O40 88.71(16) . .
O79 Rb1 O71 129.29(15) . .
O16 Rb1 O71 139.56(12) . .
O41 Rb1 O71 112.06(12) . .
O34 Rb1 O71 87.07(12) . .
O9 Rb1 O71 92.10(12) . .
O35 Rb1 O71 49.19(12) . .
O91 Rb1 O71 71.24(17) . .
O40 Rb1 O71 96.23(12) . .
O79 Rb1 O80 136.75(16) . .
O16 Rb1 O80 93.55(13) . .
O41 Rb1 O80 100.98(13) . .
O34 Rb1 O80 50.46(13) . .
O9 Rb1 O80 127.30(14) . .
O35 Rb1 O80 97.57(13) . .
O91 Rb1 O80 70.75(18) . .
O40 Rb1 O80 143.02(13) . .
O71 Rb1 O80 48.65(13) . .
O79 Rb1 O84 66.01(16) . .
O16 Rb1 O84 65.17(13) . .
O41 Rb1 O84 118.93(13) . .
O34 Rb1 O84 86.02(13) . .
O9 Rb1 O84 157.26(14) . .
O35 Rb1 O84 138.77(13) . .
O91 Rb1 O84 49.08(18) . .
O40 Rb1 O84 114.65(13) . .
O71 Rb1 O84 108.79(15) . .
O80 Rb1 O84 74.94(16) . .
O79 Rb1 Ga1 105.10(12) . .
O16 Rb1 Ga1 78.71(8) . .
O41 Rb1 Ga1 28.60(8) . .
O34 Rb1 Ga1 78.84(8) . .
O9 Rb1 Ga1 28.93(8) . .
O35 Rb1 Ga1 76.96(8) . .
O91 Rb1 Ga1 165.14(14) . .
O40 Rb1 Ga1 77.64(8) . .
O71 Rb1 Ga1 104.10(9) . .
O80 Rb1 Ga1 117.35(11) . .
O84 Rb1 Ga1 142.87(11) . .
O27 Rb2 O26 65.89(13) . .
O27 Rb2 O2 63.24(12) . .
O26 Rb2 O2 58.37(12) . .
O27 Rb2 O75 96.22(15) . 2_576
O26 Rb2 O75 81.12(13) . 2_576
O2 Rb2 O75 138.98(13) . 2_576
O27 Rb2 O66 146.50(14) . 1_455
O26 Rb2 O66 82.51(13) . 1_455
O2 Rb2 O66 109.98(13) . 1_455
O75 Rb2 O66 66.88(16) 2_576 1_455
O27 Rb2 O14 128.13(13) . 1_455
O26 Rb2 O14 134.81(12) . 1_455
O2 Rb2 O14 163.42(12) . 1_455
O75 Rb2 O14 56.54(13) 2_576 1_455
O66 Rb2 O14 67.75(13) 1_455 1_455
O27 Rb2 O19 66.94(12) . .
O26 Rb2 O19 111.09(12) . .
O2 Rb2 O19 56.62(12) . .
O75 Rb2 O19 150.16(15) 2_576 .
O66 Rb2 O19 139.64(13) 1_455 .
O14 Rb2 O19 113.64(12) 1_455 .
O27 Rb2 O54 76.23(13) . 1_455
O26 Rb2 O54 133.35(13) . 1_455
O2 Rb2 O54 125.55(12) . 1_455
O75 Rb2 O54 76.85(15) 2_576 1_455
O66 Rb2 O54 123.56(13) 1_455 1_455
O14 Rb2 O54 56.23(12) 1_455 1_455
O19 Rb2 O54 75.28(12) . 1_455
O27 Rb2 O65 116.25(13) . 1_455
O26 Rb2 O65 149.07(13) . 1_455
O2 Rb2 O65 93.85(12) . 1_455
O75 Rb2 O65 127.04(14) 2_576 1_455
O66 Rb2 O65 96.47(14) 1_455 1_455
O14 Rb2 O65 70.55(12) 1_455 1_455
O19 Rb2 O65 52.16(12) . 1_455
O54 Rb2 O65 72.37(13) 1_455 1_455
O27 Rb2 O67 122.15(12) . 1_455
O26 Rb2 O67 86.01(13) . 1_455
O2 Rb2 O67 58.97(12) . 1_455
O75 Rb2 O67 129.53(15) 2_576 1_455
O66 Rb2 O67 63.13(13) 1_455 1_455
O14 Rb2 O67 107.90(12) 1_455 1_455
O19 Rb2 O67 79.58(12) . 1_455
O54 Rb2 O67 138.89(13) 1_455 1_455
O65 Rb2 O67 66.52(13) 1_455 1_455
O27 Rb2 Nb5 64.74(9) . .
O26 Rb2 Nb5 27.72(9) . .
O2 Rb2 Nb5 31.18(8) . .
O75 Rb2 Nb5 108.82(10) 2_576 .
O66 Rb2 Nb5 92.52(10) 1_455 .
O14 Rb2 Nb5 158.48(9) 1_455 .
O19 Rb2 Nb5 86.80(8) . .
O54 Rb2 Nb5 140.88(9) 1_455 .
O65 Rb2 Nb5 122.34(9) 1_455 .
O67 Rb2 Nb5 67.72(9) 1_455 .
O27 Rb2 Nb6 63.30(9) . .
O26 Rb2 Nb6 86.49(9) . .
O2 Rb2 Nb6 29.68(8) . .
O75 Rb2 Nb6 159.17(11) 2_576 .
O66 Rb2 Nb6 128.08(10) 1_455 .
O14 Rb2 Nb6 138.63(8) 1_455 .
O19 Rb2 Nb6 27.05(8) . .
O54 Rb2 Nb6 100.30(9) 1_455 .
O65 Rb2 Nb6 69.77(9) 1_455 .
O67 Rb2 Nb6 65.60(9) 1_455 .
Nb5 Rb2 Nb6 60.440(16) . .
O36 Rb3 O29 118.22(12) . 2_666
O36 Rb3 O51 64.22(12) . .
O29 Rb3 O51 125.59(12) 2_666 .
O36 Rb3 O31 64.59(12) . .
O29 Rb3 O31 121.29(12) 2_666 .
O51 Rb3 O31 108.48(12) . .
O36 Rb3 O63 135.36(13) . 2_666
O29 Rb3 O63 70.62(13) 2_666 2_666
O51 Rb3 O63 149.80(13) . 2_666
O31 Rb3 O63 73.81(13) . 2_666
O36 Rb3 O37 60.57(12) . .
O29 Rb3 O37 177.71(12) 2_666 .
O51 Rb3 O37 56.04(12) . .
O31 Rb3 O37 56.54(12) . .
O63 Rb3 O37 108.75(12) 2_666 .
O36 Rb3 O70 153.47(14) . 2_666
O29 Rb3 O70 63.07(14) 2_666 2_666
O51 Rb3 O70 92.89(14) . 2_666
O31 Rb3 O70 139.93(14) . 2_666
O63 Rb3 O70 71.12(14) 2_666 2_666
O37 Rb3 O70 118.96(13) . 2_666
O36 Rb3 O3 73.35(11) . 2_666
O29 Rb3 O3 51.81(11) 2_666 2_666
O51 Rb3 O3 84.18(12) . 2_666
O31 Rb3 O3 122.82(12) . 2_666
O63 Rb3 O3 120.77(12) 2_666 2_666
O37 Rb3 O3 128.18(11) . 2_666
O70 Rb3 O3 92.01(13) 2_666 2_666
O36 Rb3 O67 117.62(12) . 1_455
O29 Rb3 O67 124.14(12) 2_666 1_455
O51 Rb3 O67 81.03(13) . 1_455
O31 Rb3 O67 81.91(13) . 1_455
O63 Rb3 O67 69.34(13) 2_666 1_455
O37 Rb3 O67 57.06(11) . 1_455
O70 Rb3 O67 68.09(13) 2_666 1_455
O3 Rb3 O67 154.37(12) 2_666 1_455
O36 Rb3 O7 73.63(11) . 2_666
O29 Rb3 O7 50.87(11) 2_666 2_666
O51 Rb3 O7 124.96(12) . 2_666
O31 Rb3 O7 81.42(11) . 2_666
O63 Rb3 O7 85.23(12) 2_666 2_666
O37 Rb3 O7 127.06(11) . 2_666
O70 Rb3 O7 113.91(13) 2_666 2_666
O3 Rb3 O7 49.78(10) 2_666 2_666
O67 Rb3 O7 152.65(12) 1_455 2_666
O36 Rb3 Nb11 61.37(9) . .
O29 Rb3 Nb11 152.03(9) 2_666 .
O51 Rb3 Nb11 26.58(9) . .
O31 Rb3 Nb11 84.90(8) . .
O63 Rb3 Nb11 131.52(10) 2_666 .
O37 Rb3 Nb11 29.73(8) . .
O70 Rb3 Nb11 104.32(11) 2_666 .
O3 Rb3 Nb11 107.46(8) 2_666 .
O67 Rb3 Nb11 64.80(9) 1_455 .
O7 Rb3 Nb11 134.56(8) 2_666 .
O36 Rb3 Nb2 61.34(9) . .
O29 Rb3 Nb2 147.64(9) 2_666 .
O51 Rb3 Nb2 84.84(9) . .
O31 Rb3 Nb2 26.52(8) . .
O63 Rb3 Nb2 88.12(10) 2_666 .
O37 Rb3 Nb2 30.26(8) . .
O70 Rb3 Nb2 133.46(10) 2_666 .
O3 Rb3 Nb2 133.63(8) 2_666 .
O67 Rb3 Nb2 65.65(9) 1_455 .
O7 Rb3 Nb2 104.88(7) 2_666 .
Nb11 Rb3 Nb2 59.481(15) . .
O49 Rb4 O30 125.75(12) . 2_676
O49 Rb4 O44 59.13(12) . .
O30 Rb4 O44 88.78(12) 2_676 .
O49 Rb4 O73 77.81(13) . .
O30 Rb4 O73 73.22(13) 2_676 .
O44 Rb4 O73 109.10(14) . .
O49 Rb4 O62 142.81(13) . .
O30 Rb4 O62 58.93(13) 2_676 .
O44 Rb4 O62 147.35(13) . .
O73 Rb4 O62 68.55(14) . .
O49 Rb4 O11 133.04(12) . 2_676
O30 Rb4 O11 56.51(12) 2_676 2_676
O44 Rb4 O11 74.79(12) . 2_676
O73 Rb4 O11 129.65(13) . 2_676
O62 Rb4 O11 82.47(12) . 2_676
O49 Rb4 O44 112.01(12) . 2_676
O30 Rb4 O44 108.36(12) 2_676 2_676
O44 Rb4 O44 87.42(12) . 2_676
O73 Rb4 O44 163.48(13) . 2_676
O62 Rb4 O44 97.77(13) . 2_676
O11 Rb4 O44 53.63(11) 2_676 2_676
O49 Rb4 O71 86.29(12) . .
O30 Rb4 O71 147.82(12) 2_676 .
O44 Rb4 O71 108.51(12) . .
O73 Rb4 O71 122.66(14) . .
O62 Rb4 O71 98.51(13) . .
O11 Rb4 O71 101.06(12) 2_676 .
O44 Rb4 O71 48.05(12) 2_676 .
O49 Rb4 O80 84.25(13) . .
O30 Rb4 O80 128.54(13) 2_676 .
O44 Rb4 O80 139.97(13) . .
O73 Rb4 O80 74.79(15) . .
O62 Rb4 O80 72.27(14) . .
O11 Rb4 O80 134.59(13) 2_676 .
O44 Rb4 O80 92.56(13) 2_676 .
O71 Rb4 O80 48.79(13) . .
O49 Rb4 O11 47.71(11) . .
O30 Rb4 O11 137.58(11) 2_676 .
O44 Rb4 O11 50.35(11) . .
O73 Rb4 O11 125.41(12) . .
O62 Rb4 O11 157.90(12) . .
O11 Rb4 O11 96.43(10) 2_676 .
O44 Rb4 O11 64.98(11) 2_676 .
O71 Rb4 O11 59.89(11) . .
O80 Rb4 O11 93.87(12) . .
O49 Rb4 Nb18 33.77(9) . .
O30 Rb4 Nb18 113.11(9) 2_676 .
O44 Rb4 Nb18 27.60(9) . .
O73 Rb4 Nb18 102.74(10) . .
O62 Rb4 Nb18 169.13(10) . .
O11 Rb4 Nb18 99.31(8) 2_676 .
O44 Rb4 Nb18 91.83(8) 2_676 .
O71 Rb4 Nb18 91.70(9) . .
O80 Rb4 Nb18 112.55(10) . .
O11 Rb4 Nb18 32.89(7) . .
O49 Rb4 Nb1 135.76(9) . 2_676
O30 Rb4 Nb1 28.69(9) 2_676 2_676
O44 Rb4 Nb1 80.36(9) . 2_676
O73 Rb4 Nb1 101.89(10) . 2_676
O62 Rb4 Nb1 68.89(9) . 2_676
O11 Rb4 Nb1 27.82(8) 2_676 2_676
O44 Rb4 Nb1 80.57(8) 2_676 2_676
O71 Rb4 Nb1 125.88(9) . 2_676
O80 Rb4 Nb1 139.10(10) . 2_676
O11 Rb4 Nb1 118.35(7) . 2_676
Nb18 Rb4 Nb1 107.96(2) . 2_676
O3 Rb5 O7 130.41(12) . 2_666
O3 Rb5 O36 58.71(12) . .
O7 Rb5 O36 78.64(12) 2_666 .
O3 Rb5 O36 76.96(12) . 2_666
O7 Rb5 O36 58.20(12) 2_666 2_666
O36 Rb5 O36 57.52(14) . 2_666
O3 Rb5 O62 146.67(13) . 1_545
O7 Rb5 O62 64.37(13) 2_666 1_545
O36 Rb5 O62 142.53(13) . 1_545
O36 Rb5 O62 95.65(13) 2_666 1_545
O3 Rb5 O31 93.56(12) . .
O7 Rb5 O31 86.88(12) 2_666 .
O36 Rb5 O31 62.04(12) . .
O36 Rb5 O31 113.92(12) 2_666 .
O62 Rb5 O31 118.70(13) 1_545 .
O3 Rb5 O83 93.58(14) . .
O7 Rb5 O83 135.32(14) 2_666 .
O36 Rb5 O83 142.80(14) . .
O36 Rb5 O83 145.72(15) 2_666 .
O62 Rb5 O83 74.21(15) 1_545 .
O31 Rb5 O83 99.34(15) . .
O3 Rb5 O51 85.78(12) . 2_666
O7 Rb5 O51 88.74(12) 2_666 2_666
O36 Rb5 O51 112.53(12) . 2_666
O36 Rb5 O51 59.76(12) 2_666 2_666
O62 Rb5 O51 63.12(13) 1_545 2_666
O31 Rb5 O51 173.65(12) . 2_666
O83 Rb5 O51 87.01(15) . 2_666
O3 Rb5 O68 139.04(13) . .
O7 Rb5 O68 71.32(12) 2_666 .
O36 Rb5 O68 104.27(12) . .
O36 Rb5 O68 128.25(12) 2_666 .
O62 Rb5 O68 70.39(13) 1_545 .
O31 Rb5 O68 48.84(12) . .
O83 Rb5 O68 79.90(14) . .
O51 Rb5 O68 133.50(12) 2_666 .
O3 Rb5 O77 69.24(12) . .
O7 Rb5 O77 133.19(12) 2_666 .
O36 Rb5 O77 125.89(12) . .
O36 Rb5 O77 98.85(12) 2_666 .
O62 Rb5 O77 80.14(13) 1_545 .
O31 Rb5 O77 138.70(12) . .
O83 Rb5 O77 47.64(15) . .
O51 Rb5 O77 46.68(12) 2_666 .
O68 Rb5 O77 125.36(12) . .
O3 Rb5 Nb17 32.10(9) . .
O7 Rb5 Nb17 105.97(9) 2_666 .
O36 Rb5 Nb17 27.95(8) . .
O36 Rb5 Nb17 69.54(8) 2_666 .
O62 Rb5 Nb17 165.18(10) 1_545 .
O31 Rb5 Nb17 69.86(8) . .
O83 Rb5 Nb17 117.78(11) . .
O51 Rb5 Nb17 107.03(8) 2_666 .
O68 Rb5 Nb17 118.60(9) . .
O77 Rb5 Nb17 101.30(9) . .
O3 Rb5 Nb17 103.75(9) . 2_666
O7 Rb5 Nb17 31.59(8) 2_666 2_666
O36 Rb5 Nb17 68.82(8) . 2_666
O36 Rb5 Nb17 27.33(8) 2_666 2_666
O62 Rb5 Nb17 76.22(9) 1_545 2_666
O31 Rb5 Nb17 106.85(8) . 2_666
O83 Rb5 Nb17 147.34(12) . 2_666
O51 Rb5 Nb17 67.27(8) 2_666 2_666
O68 Rb5 Nb17 102.89(9) . 2_666
O77 Rb5 Nb17 113.54(9) . 2_666
Nb17 Rb5 Nb17 89.856(19) . 2_666
O88 Rb6 O62 153.9(2) . .
O88 Rb6 O80 110.83(18) . .
O62 Rb6 O80 81.71(16) . .
O88 Rb6 O68 78.67(19) . 1_565
O62 Rb6 O68 79.52(15) . 1_565
O80 Rb6 O68 148.77(17) . 1_565
O88 Rb6 O83 114.47(19) . 1_565
O62 Rb6 O83 80.42(16) . 1_565
O80 Rb6 O83 108.99(18) . 1_565
O68 Rb6 O83 92.24(16) 1_565 1_565
O88 Rb6 O73 86.75(19) . .
O62 Rb6 O73 72.00(15) . .
O80 Rb6 O73 82.25(17) . .
O68 Rb6 O73 68.31(15) 1_565 .
O83 Rb6 O73 148.47(16) 1_565 .
O88 Rb6 O60 71.43(19) . .
O62 Rb6 O60 134.60(14) . .
O80 Rb6 O60 72.88(16) . .
O68 Rb6 O60 136.83(14) 1_565 .
O83 Rb6 O60 73.47(15) 1_565 .
O73 Rb6 O60 137.58(14) . .
O88 Rb6 Rb5 124.97(14) . 1_565
O62 Rb6 Rb5 47.49(10) . 1_565
O80 Rb6 Rb5 124.18(12) . 1_565
O68 Rb6 Rb5 54.21(11) 1_565 1_565
O83 Rb6 Rb5 50.35(12) 1_565 1_565
O73 Rb6 Rb5 98.66(11) . 1_565
O60 Rb6 Rb5 123.71(9) . 1_565
O88 Rb6 Rb14 114.41(16) . .
O62 Rb6 Rb14 90.88(11) . .
O80 Rb6 Rb14 46.03(12) . .
O68 Rb6 Rb14 157.77(11) 1_565 .
O83 Rb6 Rb14 66.24(13) 1_565 .
O73 Rb6 Rb14 127.80(12) . .
O60 Rb6 Rb14 44.71(9) . .
Rb5 Rb6 Rb14 104.79(3) 1_565 .
O88 Rb6 Rb4 124.55(14) . .
O62 Rb6 Rb4 45.97(10) . .
O80 Rb6 Rb4 50.90(13) . .
O68 Rb6 Rb4 98.71(11) 1_565 .
O83 Rb6 Rb4 120.98(13) 1_565 .
O73 Rb6 Rb4 44.18(12) . .
O60 Rb6 Rb4 123.77(9) . .
Rb5 Rb6 Rb4 92.21(2) 1_565 .
Rb14 Rb6 Rb4 88.49(2) . .
O88 Rb6 Rb15 37.36(16) . 1_565
O62 Rb6 Rb15 117.40(11) . 1_565
O80 Rb6 Rb15 132.00(12) . 1_565
O68 Rb6 Rb15 43.27(11) 1_565 1_565
O83 Rb6 Rb15 117.14(13) 1_565 1_565
O73 Rb6 Rb15 65.57(12) . 1_565
O60 Rb6 Rb15 107.52(9) . 1_565
Rb5 Rb6 Rb15 96.25(2) 1_565 1_565
Rb14 Rb6 Rb15 151.69(3) . 1_565
Rb4 Rb6 Rb15 109.70(3) . 1_565
O89 Rb7 O54 82.78(17) 2_567 1_455
O89 Rb7 O19 82.7(2) 2_567 .
O54 Rb7 O19 81.31(13) 1_455 .
O89 Rb7 O86 161.9(2) 2_567 .
O54 Rb7 O86 96.11(17) 1_455 .
O19 Rb7 O86 115.04(15) . .
O89 Rb7 O52 91.1(2) 2_567 2_567
O54 Rb7 O52 97.80(13) 1_455 2_567
O19 Rb7 O52 173.76(13) . 2_567
O86 Rb7 O52 71.17(15) . 2_567
O89 Rb7 O64 115.9(2) 2_567 .
O54 Rb7 O64 142.29(14) 1_455 .
O19 Rb7 O64 69.94(13) . .
O86 Rb7 O64 75.64(16) . .
O52 Rb7 O64 113.31(13) 2_567 .
O89 Rb7 O64 65.92(17) 2_567 2_567
O54 Rb7 O64 146.35(13) 1_455 2_567
O19 Rb7 O64 82.70(12) . 2_567
O86 Rb7 O64 117.49(17) . 2_567
O52 Rb7 O64 94.92(13) 2_567 2_567
O64 Rb7 O64 54.23(16) . 2_567
O89 Rb7 O15 88.55(16) 2_567 2_567
O54 Rb7 O15 146.66(12) 1_455 2_567
O19 Rb7 O15 129.50(11) . 2_567
O86 Rb7 O15 82.53(16) . 2_567
O52 Rb7 O15 50.07(11) 2_567 2_567
O64 Rb7 O15 69.82(12) . 2_567
O64 Rb7 O15 48.95(11) 2_567 2_567
O89 Rb7 Nb12 84.43(18) 2_567 2_567
O54 Rb7 Nb12 118.47(10) 1_455 2_567
O19 Rb7 Nb12 154.74(9) . 2_567
O86 Rb7 Nb12 80.27(13) . 2_567
O52 Rb7 Nb12 22.90(9) 2_567 2_567
O64 Rb7 Nb12 96.68(10) . 2_567
O64 Rb7 Nb12 72.20(9) 2_567 2_567
O15 Rb7 Nb12 28.30(7) 2_567 2_567
O89 Rb7 Nb10 65.95(14) 2_567 1_455
O54 Rb7 Nb10 17.82(9) 1_455 1_455
O19 Rb7 Nb10 85.40(9) . 1_455
O86 Rb7 Nb10 110.22(14) . 1_455
O52 Rb7 Nb10 91.93(9) 2_567 1_455
O64 Rb7 Nb10 154.31(10) . 1_455
O64 Rb7 Nb10 131.44(9) 2_567 1_455
O15 Rb7 Nb10 134.87(7) 2_567 1_455
Nb12 Rb7 Nb10 108.91(2) 2_567 1_455
O89 Rb7 Rb10 127.17(13) 2_567 .
O54 Rb7 Rb10 147.98(10) 1_455 .
O19 Rb7 Rb10 110.56(9) . .
O86 Rb7 Rb10 51.88(14) . .
O52 Rb7 Rb10 73.39(9) 2_567 .
O64 Rb7 Rb10 41.05(10) . .
O64 Rb7 Rb10 65.65(9) 2_567 .
O15 Rb7 Rb10 42.78(7) 2_567 .
Nb12 Rb7 Rb10 61.763(18) 2_567 .
Nb10 Rb7 Rb10 159.43(3) 1_455 .
O89 Rb7 Rb10 53.0(2) 2_567 2_567
O54 Rb7 Rb10 110.40(10) 1_455 2_567
O19 Rb7 Rb10 47.08(9) . 2_567
O86 Rb7 Rb10 141.89(13) . 2_567
O52 Rb7 Rb10 128.45(9) 2_567 2_567
O64 Rb7 Rb10 66.59(10) . 2_567
O64 Rb7 Rb10 40.42(9) 2_567 2_567
O15 Rb7 Rb10 89.04(7) 2_567 2_567
Nb12 Rb7 Rb10 108.31(2) 2_567 2_567
Nb10 Rb7 Rb10 102.01(2) 1_455 2_567
Rb10 Rb7 Rb10 98.44(2) . 2_567
O79 Rb8 O87 127.7(2) 2_667 .
O79 Rb8 O32 88.46(14) 2_667 2_667
O87 Rb8 O32 105.65(16) . 2_667
O79 Rb8 O46 119.60(14) 2_667 .
O87 Rb8 O46 64.43(14) . .
O32 Rb8 O46 150.97(12) 2_667 .
O79 Rb8 O16 87.07(15) 2_667 2_667
O87 Rb8 O16 63.35(14) . 2_667
O32 Rb8 O16 56.05(12) 2_667 2_667
O46 Rb8 O16 127.12(12) . 2_667
O79 Rb8 O43 70.84(14) 2_667 .
O87 Rb8 O43 112.29(15) . .
O32 Rb8 O43 141.95(11) 2_667 .
O46 Rb8 O43 54.25(11) . .
O16 Rb8 O43 147.99(12) 2_667 .
O79 Rb8 O79 78.50(19) 2_667 .
O87 Rb8 O79 151.91(17) . .
O32 Rb8 O79 82.44(12) 2_667 .
O46 Rb8 O79 95.29(13) . .
O16 Rb8 O79 136.44(12) 2_667 .
O43 Rb8 O79 62.73(12) . .
O79 Rb8 O40 112.39(14) 2_667 .
O87 Rb8 O40 106.45(14) . .
O32 Rb8 O40 114.95(11) 2_667 .
O46 Rb8 O40 50.14(11) . .
O16 Rb8 O40 159.23(11) 2_667 .
O43 Rb8 O40 51.44(11) . .
O79 Rb8 O40 47.42(12) . .
O79 Rb8 O89 156.25(16) 2_667 2_667
O87 Rb8 O89 67.5(2) . 2_667
O32 Rb8 O89 68.62(14) 2_667 2_667
O46 Rb8 O89 82.59(14) . 2_667
O16 Rb8 O89 85.16(14) 2_667 2_667
O43 Rb8 O89 123.90(14) . 2_667
O79 Rb8 O89 91.87(17) . 2_667
O40 Rb8 O89 74.09(14) . 2_667
O79 Rb8 Nb4 100.10(11) 2_667 .
O87 Rb8 Nb4 95.46(12) . .
O32 Rb8 Nb4 145.39(9) 2_667 .
O46 Rb8 Nb4 31.06(8) . .
O16 Rb8 Nb4 156.70(9) 2_667 .
O43 Rb8 Nb4 29.28(8) . .
O79 Rb8 Nb4 66.86(9) . .
O40 Rb8 Nb4 31.06(7) . .
O89 Rb8 Nb4 95.82(11) 2_667 .
O79 Rb8 Nb14 95.93(11) 2_667 2_667
O87 Rb8 Nb14 79.65(13) . 2_667
O32 Rb8 Nb14 28.17(8) 2_667 2_667
O46 Rb8 Nb14 139.90(9) . 2_667
O16 Rb8 Nb14 30.16(8) 2_667 2_667
O43 Rb8 Nb14 165.80(8) . 2_667
O79 Rb8 Nb14 110.53(9) . 2_667
O40 Rb8 Nb14 134.54(8) . 2_667
O89 Rb8 Nb14 66.94(11) 2_667 2_667
Nb4 Rb8 Nb14 162.70(3) . 2_667
O79 Rb8 Rb1 42.41(12) 2_667 2_667
O87 Rb8 Rb1 97.68(13) . 2_667
O32 Rb8 Rb1 66.17(9) 2_667 2_667
O46 Rb8 Rb1 139.58(9) . 2_667
O16 Rb8 Rb1 44.66(8) 2_667 2_667
O43 Rb8 Rb1 110.20(8) . 2_667
O79 Rb8 Rb1 110.05(10) . 2_667
O40 Rb8 Rb1 153.94(8) . 2_667
O89 Rb8 Rb1 125.70(11) 2_667 2_667
Nb4 Rb8 Rb1 138.35(3) . 2_667
Nb14 Rb8 Rb1 58.950(17) 2_667 2_667
O27 Rb9 O71 158.71(13) . 1_455
O27 Rb9 O74 68.28(14) . .
O71 Rb9 O74 107.59(14) 1_455 .
O27 Rb9 O54 78.87(13) . 1_455
O71 Rb9 O54 87.02(13) 1_455 1_455
O74 Rb9 O54 122.68(14) . 1_455
O27 Rb9 O91 113.91(17) . 1_455
O71 Rb9 O91 76.18(17) 1_455 1_455
O74 Rb9 O91 163.80(18) . 1_455
O54 Rb9 O91 72.74(17) 1_455 1_455
O27 Rb9 O82 79.38(14) . .
O71 Rb9 O82 121.49(14) 1_455 .
O74 Rb9 O82 82.88(16) . .
O54 Rb9 O82 135.87(16) 1_455 .
O91 Rb9 O82 81.87(19) 1_455 .
O27 Rb9 O81 127.67(15) . 1_455
O71 Rb9 O81 66.66(14) 1_455 1_455
O74 Rb9 O81 72.56(14) . 1_455
O54 Rb9 O81 153.27(14) 1_455 1_455
O91 Rb9 O81 95.44(18) 1_455 1_455
O82 Rb9 O81 62.36(16) . 1_455
O27 Rb9 O75 90.24(13) . 2_576
O71 Rb9 O75 70.14(13) 1_455 2_576
O74 Rb9 O75 62.78(13) . 2_576
O54 Rb9 O75 72.14(13) 1_455 2_576
O91 Rb9 O75 131.86(17) 1_455 2_576
O82 Rb9 O75 145.49(16) . 2_576
O81 Rb9 O75 101.45(14) 1_455 2_576
O27 Rb9 Rb14 125.24(10) . 1_455
O71 Rb9 Rb14 75.88(9) 1_455 1_455
O74 Rb9 Rb14 114.49(10) . 1_455
O54 Rb9 Rb14 122.83(10) 1_455 1_455
O91 Rb9 Rb14 50.35(15) 1_455 1_455
O82 Rb9 Rb14 49.21(10) . 1_455
O81 Rb9 Rb14 48.25(11) 1_455 1_455
O75 Rb9 Rb14 142.11(9) 2_576 1_455
O27 Rb9 Rb2 48.31(9) . .
O71 Rb9 Rb2 110.42(10) 1_455 .
O74 Rb9 Rb2 72.26(10) . .
O54 Rb9 Rb2 51.07(9) 1_455 .
O91 Rb9 Rb2 121.88(15) 1_455 .
O82 Rb9 Rb2 127.12(10) . .
O81 Rb9 Rb2 141.48(11) 1_455 .
O75 Rb9 Rb2 47.53(9) 2_576 .
Rb14 Rb9 Rb2 169.55(3) 1_455 .
O27 Rb9 Nb9 17.89(9) . .
O71 Rb9 Nb9 174.16(10) 1_455 .
O74 Rb9 Nb9 67.24(10) . .
O54 Rb9 Nb9 93.60(9) 1_455 .
O91 Rb9 Nb9 109.56(14) 1_455 .
O82 Rb9 Nb9 61.52(10) . .
O81 Rb9 Nb9 113.07(11) 1_455 .
O75 Rb9 Nb9 104.51(9) 2_576 .
Rb14 Rb9 Nb9 108.48(3) 1_455 .
Rb2 Rb9 Nb9 65.891(17) . .
O27 Rb9 Nb10 94.18(10) . 1_455
O71 Rb9 Nb10 69.16(9) 1_455 1_455
O74 Rb9 Nb10 119.43(10) . 1_455
O54 Rb9 Nb10 19.44(9) 1_455 1_455
O91 Rb9 Nb10 76.74(14) 1_455 1_455
O82 Rb9 Nb10 152.88(13) . 1_455
O81 Rb9 Nb10 135.72(11) 1_455 1_455
O75 Rb9 Nb10 59.76(9) 2_576 1_455
Rb14 Rb9 Nb10 121.98(3) 1_455 1_455
Rb2 Rb9 Nb10 55.794(16) . 1_455
Nb9 Rb9 Nb10 110.55(2) . 1_455
O64 Rb10 O15 83.65(13) . 2_567
O64 Rb10 O10 93.68(13) . .
O15 Rb10 O10 158.29(13) 2_567 .
O64 Rb10 O61 156.89(16) . 2_567
O15 Rb10 O61 101.80(12) 2_567 2_567
O10 Rb10 O61 89.10(13) . 2_567
O64 Rb10 O90 129.6(2) . 2_567
O15 Rb10 O90 86.88(15) 2_567 2_567
O10 Rb10 O90 78.22(15) . 2_567
O61 Rb10 O90 73.42(19) 2_567 2_567
O64 Rb10 O19 86.84(13) . 2_567
O15 Rb10 O19 55.00(11) 2_567 2_567
O10 Rb10 O19 146.57(13) . 2_567
O61 Rb10 O19 78.44(12) 2_567 2_567
O90 Rb10 O19 125.89(16) 2_567 2_567
O64 Rb10 O86 71.79(16) . .
O15 Rb10 O86 87.29(13) 2_567 .
O10 Rb10 O86 71.48(14) . .
O61 Rb10 O86 130.42(15) 2_567 .
O90 Rb10 O86 58.4(2) 2_567 .
O19 Rb10 O86 138.90(14) 2_567 .
O64 Rb10 O6 129.66(13) . 2_567
O15 Rb10 O6 52.36(11) 2_567 2_567
O10 Rb10 O6 136.37(12) . 2_567
O61 Rb10 O6 49.55(12) 2_567 2_567
O90 Rb10 O6 76.91(17) 2_567 2_567
O19 Rb10 O6 49.97(11) 2_567 2_567
O86 Rb10 O6 121.57(13) . 2_567
O64 Rb10 O89 64.06(17) . .
O15 Rb10 O89 117.45(15) 2_567 .
O10 Rb10 O89 79.89(15) . .
O61 Rb10 O89 93.99(16) 2_567 .
O90 Rb10 O89 154.81(17) 2_567 .
O19 Rb10 O89 70.32(14) 2_567 .
O86 Rb10 O89 124.87(16) . .
O6 Rb10 O89 111.81(14) 2_567 .
O64 Rb10 Nb6 97.87(10) . 2_567
O15 Rb10 Nb6 32.51(8) 2_567 2_567
O10 Rb10 Nb6 166.13(9) . 2_567
O61 Rb10 Nb6 77.27(9) 2_567 2_567
O90 Rb10 Nb6 99.96(13) 2_567 2_567
O19 Rb10 Nb6 28.01(8) 2_567 2_567
O86 Rb10 Nb6 119.50(11) . 2_567
O6 Rb10 Nb6 31.85(7) 2_567 2_567
O89 Rb10 Nb6 98.29(11) . 2_567
O64 Rb10 Nb15 70.22(10) . .
O15 Rb10 Nb15 146.48(9) 2_567 .
O10 Rb10 Nb15 23.47(9) . .
O61 Rb10 Nb15 110.50(9) 2_567 .
O90 Rb10 Nb15 93.76(14) 2_567 .
O19 Rb10 Nb15 139.66(9) 2_567 .
O86 Rb10 Nb15 65.18(10) . .
O6 Rb10 Nb15 159.52(8) 2_567 .
O89 Rb10 Nb15 69.86(11) . .
Nb6 Rb10 Nb15 165.80(3) 2_567 .
O64 Rb10 Rb15 142.25(10) . 2_567
O15 Rb10 Rb15 130.51(9) 2_567 2_567
O10 Rb10 Rb15 48.57(9) . 2_567
O61 Rb10 Rb15 45.80(9) 2_567 2_567
O90 Rb10 Rb15 52.34(14) 2_567 2_567
O19 Rb10 Rb15 123.94(8) 2_567 2_567
O86 Rb10 Rb15 91.82(11) . 2_567
O6 Rb10 Rb15 88.00(8) 2_567 2_567
O89 Rb10 Rb15 103.24(12) . 2_567
Nb6 Rb10 Rb15 119.59(3) 2_567 2_567
Nb15 Rb10 Rb15 72.04(2) . 2_567
O93 Rb11 O69 79.8(2) . .
O93 Rb11 O77 152.3(2) . 1_565
O69 Rb11 O77 74.74(16) . 1_565
O93 Rb11 O12 75.45(19) . 1_655
O69 Rb11 O12 152.97(15) . 1_655
O77 Rb11 O12 131.46(15) 1_565 1_655
O93 Rb11 O85 92.0(2) . .
O69 Rb11 O85 116.39(17) . .
O77 Rb11 O85 89.74(16) 1_565 .
O12 Rb11 O85 75.46(15) 1_655 .
O93 Rb11 O82 77.4(2) . 1_655
O69 Rb11 O82 81.86(16) . 1_655
O77 Rb11 O82 108.96(16) 1_565 1_655
O12 Rb11 O82 82.40(14) 1_655 1_655
O85 Rb11 O82 157.30(16) . 1_655
O93 Rb11 O72 125.46(19) . .
O69 Rb11 O72 154.77(16) . .
O77 Rb11 O72 80.60(15) 1_565 .
O12 Rb11 O72 50.90(13) 1_655 .
O85 Rb11 O72 68.15(15) . .
O82 Rb11 O72 101.49(16) 1_655 .
O93 Rb11 O76 134.22(19) . .
O69 Rb11 O76 117.18(15) . .
O77 Rb11 O76 69.04(14) 1_565 .
O12 Rb11 O76 74.85(13) 1_655 .
O85 Rb11 O76 112.95(15) . .
O82 Rb11 O76 64.77(15) 1_655 .
O72 Rb11 O76 46.54(13) . .
O93 Rb11 Nb7 65.81(16) . 1_655
O69 Rb11 Nb7 134.28(12) . 1_655
O77 Rb11 Nb7 141.53(11) 1_565 1_655
O12 Rb11 Nb7 21.10(9) 1_655 1_655
O85 Rb11 Nb7 94.81(12) . 1_655
O82 Rb11 Nb7 62.57(10) 1_655 1_655
O72 Rb11 Nb7 66.03(10) . 1_655
O76 Rb11 Nb7 74.08(9) . 1_655
O93 Rb11 Rb14 88.78(16) . .
O69 Rb11 Rb14 41.66(11) . .
O77 Rb11 Rb14 79.37(11) 1_565 .
O12 Rb11 Rb14 126.38(10) 1_655 .
O85 Rb11 Rb14 157.38(12) . .
O82 Rb11 Rb14 44.01(10) 1_655 .
O72 Rb11 Rb14 128.27(11) . .
O76 Rb11 Rb14 81.74(9) . .
Nb7 Rb11 Rb14 106.08(3) 1_655 .
O93 Rb11 Rb15 79.06(16) . 1_665
O69 Rb11 Rb15 144.08(12) . 1_665
O77 Rb11 Rb15 116.56(11) 1_565 1_665
O12 Rb11 Rb15 39.17(9) 1_655 1_665
O85 Rb11 Rb15 36.57(12) . 1_665
O82 Rb11 Rb15 120.85(10) 1_655 1_665
O72 Rb11 Rb15 54.40(10) . 1_665
O76 Rb11 Rb15 98.34(10) . 1_665
Nb7 Rb11 Rb15 58.28(2) 1_655 1_665
Rb14 Rb11 Rb15 163.13(3) . 1_665
O28 Rb12 O8 88.56(12) . .
O28 Rb12 O26 175.27(12) . 2_576
O8 Rb12 O26 96.10(12) . 2_576
O28 Rb12 O66 95.70(13) . 2_676
O8 Rb12 O66 131.57(13) . 2_676
O26 Rb12 O66 80.64(13) 2_576 2_676
O28 Rb12 O75 103.30(14) . .
O8 Rb12 O75 67.79(13) . .
O26 Rb12 O75 77.88(14) 2_576 .
O66 Rb12 O75 64.28(14) 2_676 .
O28 Rb12 O74 112.36(12) . .
O8 Rb12 O74 100.41(12) . .
O26 Rb12 O74 67.61(13) 2_576 .
O66 Rb12 O74 121.65(13) 2_676 .
O75 Rb12 O74 142.28(14) . .
O28 Rb12 O4 53.36(11) . .
O8 Rb12 O4 53.51(11) . .
O26 Rb12 O4 130.49(11) 2_576 .
O66 Rb12 O4 148.77(12) 2_676 .
O75 Rb12 O4 114.23(12) . .
O74 Rb12 O4 79.77(11) . .
O28 Rb12 O24 49.02(11) . .
O8 Rb12 O24 102.64(11) . .
O26 Rb12 O24 130.09(12) 2_576 .
O66 Rb12 O24 116.28(13) 2_676 .
O75 Rb12 O24 151.96(13) . .
O74 Rb12 O24 63.72(11) . .
O4 Rb12 O24 49.26(10) . .
O28 Rb12 O76 102.01(12) . 1_455
O8 Rb12 O76 148.49(12) . 1_455
O26 Rb12 O76 74.35(12) 2_576 1_455
O66 Rb12 O76 77.40(13) 2_676 1_455
O75 Rb12 O76 135.57(13) . 1_455
O74 Rb12 O76 48.09(13) . 1_455
O4 Rb12 O76 110.18(12) . 1_455
O24 Rb12 O76 65.59(11) . 1_455
O28 Rb12 O26 105.03(11) . .
O8 Rb12 O26 51.38(11) . .
O26 Rb12 O26 78.61(12) 2_576 .
O66 Rb12 O26 159.25(12) 2_676 .
O75 Rb12 O26 110.61(13) . .
O74 Rb12 O26 49.06(12) . .
O4 Rb12 O26 51.94(10) . .
O24 Rb12 O26 78.12(11) . .
O76 Rb12 O26 97.11(12) 1_455 .
O28 Rb12 Nb5 84.47(8) . .
O8 Rb12 Nb5 31.35(8) . .
O26 Rb12 Nb5 99.92(9) 2_576 .
O66 Rb12 Nb5 162.88(10) 2_676 .
O75 Rb12 Nb5 98.95(10) . .
O74 Rb12 Nb5 73.42(9) . .
O4 Rb12 Nb5 33.17(7) . .
O24 Rb12 Nb5 76.58(7) . .
O76 Rb12 Nb5 119.39(9) 1_455 .
O26 Rb12 Nb5 27.27(7) . .
O28 Rb12 Nb8 27.40(8) . .
O8 Rb12 Nb8 61.87(8) . .
O26 Rb12 Nb8 157.31(9) 2_576 .
O66 Rb12 Nb8 117.33(10) 2_676 .
O75 Rb12 Nb8 96.92(10) . .
O74 Rb12 Nb8 108.93(9) . .
O4 Rb12 Nb8 32.27(7) . .
O24 Rb12 Nb8 56.79(7) . .
O76 Rb12 Nb8 121.14(9) 1_455 .
O26 Rb12 Nb8 82.77(7) . .
Nb5 Rb12 Nb8 58.698(15) . .
O67 Rb13 O63 131.22(15) . .
O67 Rb13 O65 76.23(15) . .
O63 Rb13 O65 148.88(15) . .
O67 Rb13 O70 141.33(15) . .
O63 Rb13 O70 75.63(15) . .
O65 Rb13 O70 90.10(15) . .
O67 Rb13 O63 75.57(14) . 2_766
O63 Rb13 O63 104.25(12) . 2_766
O65 Rb13 O63 96.33(14) . 2_766
O70 Rb13 O63 70.16(15) . 2_766
O67 Rb13 O29 142.61(13) . .
O63 Rb13 O29 71.80(13) . .
O65 Rb13 O29 77.10(13) . .
O70 Rb13 O29 63.74(13) . .
O63 Rb13 O29 133.28(13) 2_766 .
O67 Rb13 O66 66.15(14) . .
O63 Rb13 O66 84.20(14) . .
O65 Rb13 O66 98.06(14) . .
O70 Rb13 O66 152.46(14) . .
O63 Rb13 O66 134.15(14) 2_766 .
O29 Rb13 O66 92.41(12) . .
O67 Rb13 O70 69.37(15) . 2_766
O63 Rb13 O70 66.32(14) . 2_766
O65 Rb13 O70 144.49(14) . 2_766
O70 Rb13 O70 111.31(12) . 2_766
O63 Rb13 O70 67.15(14) 2_766 2_766
O29 Rb13 O70 137.38(13) . 2_766
O66 Rb13 O70 76.18(14) . 2_766
O67 Rb13 O1 115.05(13) . .
O63 Rb13 O1 50.08(12) . .
O65 Rb13 O1 109.47(13) . .
O70 Rb13 O1 103.60(13) . .
O63 Rb13 O1 153.64(12) 2_766 .
O29 Rb13 O1 52.13(11) . .
O66 Rb13 O1 48.89(12) . .
O70 Rb13 O1 93.17(12) 2_766 .
O67 Rb13 O61 67.73(13) . 1_655
O63 Rb13 O61 146.07(13) . 1_655
O65 Rb13 O61 48.47(13) . 1_655
O70 Rb13 O61 76.08(13) . 1_655
O63 Rb13 O61 47.88(12) 2_766 1_655
O29 Rb13 O61 111.11(12) . 1_655
O66 Rb13 O61 128.25(12) . 1_655
O70 Rb13 O61 107.92(12) 2_766 1_655
O1 Rb13 O61 157.63(11) . 1_655
O67 Rb13 Rb13 108.09(11) . 2_766
O63 Rb13 Rb13 54.39(10) . 2_766
O65 Rb13 Rb13 140.15(11) . 2_766
O70 Rb13 Rb13 61.28(11) . 2_766
O63 Rb13 Rb13 49.85(10) 2_766 2_766
O29 Rb13 Rb13 109.19(8) . 2_766
O66 Rb13 Rb13 120.30(10) . 2_766
O70 Rb13 Rb13 50.03(10) 2_766 2_766
O1 Rb13 Rb13 104.21(8) . 2_766
O61 Rb13 Rb13 95.26(8) 1_655 2_766
O67 Rb13 Nb3 123.55(10) . .
O63 Rb13 Nb3 66.77(10) . .
O65 Rb13 Nb3 86.26(10) . .
O70 Rb13 Nb3 90.65(11) . .
O63 Rb13 Nb3 160.59(10) 2_766 .
O29 Rb13 Nb3 28.84(8) . .
O66 Rb13 Nb3 63.90(9) . .
O70 Rb13 Nb3 120.00(10) 2_766 .
O1 Rb13 Nb3 26.90(7) . .
O61 Rb13 Nb3 131.79(8) 1_655 .
Rb13 Rb13 Nb3 118.69(3) 2_766 .
O69 Rb14 O60 73.14(15) . .
O69 Rb14 O81 98.34(17) . .
O60 Rb14 O81 123.16(15) . .
O69 Rb14 O80 129.09(17) . .
O60 Rb14 O80 72.70(14) . .
O81 Rb14 O80 71.20(17) . .
O69 Rb14 O82 83.94(17) . 1_655
O60 Rb14 O82 156.17(15) . 1_655
O81 Rb14 O82 65.79(17) . 1_655
O80 Rb14 O82 129.05(17) . 1_655
O69 Rb14 O91 151.24(18) . .
O60 Rb14 O91 113.19(18) . .
O81 Rb14 O91 100.36(19) . .
O80 Rb14 O91 77.99(18) . .
O82 Rb14 O91 84.0(2) 1_655 .
O69 Rb14 O92 87.71(18) . .
O60 Rb14 O92 76.20(17) . .
O81 Rb14 O92 160.62(19) . .
O80 Rb14 O92 118.75(19) . .
O82 Rb14 O92 96.8(2) 1_655 .
O91 Rb14 O92 67.95(19) . .
O69 Rb14 Rb9 132.50(12) . 1_655
O60 Rb14 Rb9 152.41(9) . 1_655
O81 Rb14 Rb9 52.68(12) . 1_655
O80 Rb14 Rb9 81.13(12) . 1_655
O82 Rb14 Rb9 51.40(12) 1_655 1_655
O91 Rb14 Rb9 51.14(15) . 1_655
O92 Rb14 Rb9 110.25(14) . 1_655
O69 Rb14 Rb6 84.75(12) . .
O60 Rb14 Rb6 45.99(9) . .
O81 Rb14 Rb6 77.73(12) . .
O80 Rb14 Rb6 44.51(12) . .
O82 Rb14 Rb6 139.58(14) 1_655 .
O91 Rb14 Rb6 120.50(15) . .
O92 Rb14 Rb6 121.33(15) . .
Rb9 Rb14 Rb6 117.21(3) 1_655 .
O69 Rb14 Rb11 41.97(12) . .
O60 Rb14 Rb11 113.69(9) . .
O81 Rb14 Rb11 67.68(12) . .
O80 Rb14 Rb11 133.51(13) . .
O82 Rb14 Rb11 45.92(12) 1_655 .
O91 Rb14 Rb11 129.68(16) . .
O92 Rb14 Rb11 107.09(14) . .
Rb9 Rb14 Rb11 90.58(3) 1_655 .
Rb6 Rb14 Rb11 104.93(3) . .
O69 Rb14 Rb1 162.74(12) . .
O60 Rb14 Rb1 89.60(9) . .
O81 Rb14 Rb1 90.93(12) . .
O80 Rb14 Rb1 41.20(12) . .
O82 Rb14 Rb1 113.22(12) 1_655 .
O91 Rb14 Rb1 37.55(14) . .
O92 Rb14 Rb1 88.28(14) . .
Rb9 Rb14 Rb1 64.44(2) 1_655 .
Rb6 Rb14 Rb1 83.02(2) . .
Rb11 Rb14 Rb1 154.30(3) . .
O88 Rb15 O85 139.2(2) 1_545 1_445
O88 Rb15 O61 134.77(17) 1_545 .
O85 Rb15 O61 75.35(16) 1_445 .
O88 Rb15 O12 85.52(16) 1_545 1_545
O85 Rb15 O12 75.25(16) 1_445 1_545
O61 Rb15 O12 139.04(13) . 1_545
O88 Rb15 O68 76.87(19) 1_545 .
O85 Rb15 O68 143.92(16) 1_445 .
O61 Rb15 O68 74.53(13) . .
O12 Rb15 O68 117.64(14) 1_545 .
O88 Rb15 O10 92.4(2) 1_545 2_567
O85 Rb15 O10 56.87(15) 1_445 2_567
O61 Rb15 O10 87.72(13) . 2_567
O12 Rb15 O10 99.34(13) 1_545 2_567
O68 Rb15 O10 140.05(14) . 2_567
O88 Rb15 O90 66.23(18) 1_545 .
O85 Rb15 O90 119.3(2) 1_445 .
O61 Rb15 O90 70.76(15) . .
O12 Rb15 O90 149.83(15) 1_545 .
O68 Rb15 O90 67.7(2) . .
O10 Rb15 O90 72.76(19) 2_567 .
O88 Rb15 Rb10 106.29(15) 1_545 2_567
O85 Rb15 Rb10 72.81(13) 1_445 2_567
O61 Rb15 Rb10 47.08(10) . 2_567
O12 Rb15 Rb10 142.36(10) 1_545 2_567
O68 Rb15 Rb10 99.94(10) . 2_567
O10 Rb15 Rb10 45.80(9) 2_567 2_567
O90 Rb15 Rb10 47.21(15) . 2_567
O88 Rb15 Nb7 67.03(14) 1_545 1_545
O85 Rb15 Nb7 92.16(14) 1_445 1_545
O61 Rb15 Nb7 156.15(10) . 1_545
O12 Rb15 Nb7 18.79(9) 1_545 1_545
O68 Rb15 Nb7 107.98(10) . 1_545
O10 Rb15 Nb7 102.56(9) 2_567 1_545
O90 Rb15 Nb7 132.71(12) . 1_545
Rb10 Rb15 Nb7 148.29(3) 2_567 1_545
O88 Rb15 Rb6 38.31(17) 1_545 1_545
O85 Rb15 Rb6 170.58(13) 1_445 1_545
O61 Rb15 Rb6 112.43(10) . 1_545
O12 Rb15 Rb6 95.36(9) 1_545 1_545
O68 Rb15 Rb6 40.48(9) . 1_545
O10 Rb15 Rb6 126.89(10) 2_567 1_545
O90 Rb15 Rb6 69.37(16) . 1_545
Rb10 Rb15 Rb6 116.25(3) 2_567 1_545
Nb7 Rb15 Rb6 78.65(2) 1_545 1_545
O88 Rb15 Rb11 113.24(15) 1_545 1_445
O85 Rb15 Rb11 37.51(13) 1_445 1_445
O61 Rb15 Rb11 109.96(10) . 1_445
O12 Rb15 Rb11 38.02(9) 1_545 1_445
O68 Rb15 Rb11 146.61(10) . 1_445
O10 Rb15 Rb11 73.00(9) 2_567 1_445
O90 Rb15 Rb11 145.70(17) . 1_445
Rb10 Rb15 Rb11 106.77(3) 2_567 1_445
Nb7 Rb15 Rb11 54.694(19) 1_545 1_445
Rb6 Rb15 Rb11 133.20(3) 1_545 1_445

loop_
_geom_bond_atom_site_label_1
_geom_bond_atom_site_label_2
_geom_bond_distance
_geom_bond_site_symmetry_2
Ga1 O23 1.809(4) .
Ga1 O20 1.818(4) .
Ga1 O41 1.843(4) .
Ga1 O9 1.853(4) .
Ga1 Rb1 3.7974(10) .
Nb1 O11 1.813(4) .
Nb1 O30 1.892(4) .
Nb1 O35 1.917(4) .
Nb1 O25 2.078(4) .
Nb1 O9 2.094(4) .
Nb1 O45 2.263(4) .
Nb1 Nb3 3.2972(8) .
Nb1 Nb10 3.3208(8) .
Nb1 Rb4 3.8381(9) 2_676
Nb1 Rb1 4.1131(9) .
Nb2 O31 1.772(4) .
Nb2 O37 1.958(4) .
Nb2 O6 1.984(4) .
Nb2 O38 2.031(4) .
Nb2 O33 2.111(4) .
Nb2 O23 2.281(4) .
Nb2 Nb12 3.3340(8) .
Nb2 Rb3 3.8513(9) .
Nb2 Rb5 4.3571(9) .
Nb3 O1 1.796(4) .
Nb3 O29 1.952(4) .
Nb3 O7 1.969(4) .
Nb3 O14 1.981(4) .
Nb3 O30 2.032(4) .
Nb3 O45 2.472(4) .
Nb3 Nb17 3.3369(8) .
Nb3 Nb13 3.3507(8) .
Nb3 Rb13 3.9703(10) .
Nb3 Rb3 4.0459(9) 2_666
Nb4 O43 1.812(4) .
Nb4 O46 1.913(4) .
Nb4 O40 1.922(4) .
Nb4 O33 2.068(4) .
Nb4 O9 2.083(4) .
Nb4 O45 2.274(4) .
Nb4 Nb13 3.3231(8) .
Nb4 Nb10 3.3371(8) .
Nb4 Rb8 3.7020(10) .
Nb4 Rb1 4.0889(9) .
Nb5 O26 1.771(4) .
Nb5 O2 1.942(4) .
Nb5 O18 1.989(4) .
Nb5 O8 2.039(4) .
Nb5 O4 2.115(4) .
Nb5 O20 2.275(4) .
Nb5 Nb18 3.2936(8) .
Nb5 Nb11 3.3597(8) .
Nb5 Rb2 3.7264(9) .
Nb5 Rb12 3.8636(9) .
Nb6 O19 1.777(4) .
Nb6 O2 1.936(4) .
Nb6 O6 2.001(4) .
Nb6 O15 2.040(4) .
Nb6 O39 2.121(4) .
Nb6 O23 2.260(4) .
Nb6 Nb12 3.3223(8) .
Nb6 Rb10 3.7680(10) 2_567
Nb6 Rb2 3.8385(9) .
Nb6 Rb7 4.4089(10) .
Nb7 O12 1.770(5) .
Nb7 O48 1.965(5) .
Nb7 O42 1.980(4) .
Nb7 O24 1.981(4) .
Nb7 O28 2.038(4) .
Nb7 O22 2.494(4) .
Nb7 Nb8 3.3138(8) .
Nb7 Rb12 4.1608(10) .
Nb7 Rb11 4.1922(12) 1_455
Nb7 Rb15 4.3697(12) 1_565
Nb8 O49 1.820(4) .
Nb8 O28 1.907(4) .
Nb8 O34 1.921(4) .
Nb8 O41 2.084(4) .
Nb8 O4 2.114(4) .
Nb8 O22 2.245(4) .
Nb8 Nb16 3.3189(8) .
Nb8 Rb12 3.9582(9) .
Nb8 Rb1 4.0200(9) .
Nb8 Rb4 4.2212(9) .
Nb9 O27 1.747(4) .
Nb9 O50 1.962(4) .
Nb9 O24 1.974(4) .
Nb9 O39 2.109(4) .
Nb9 O4 2.110(4) .
Nb9 O22 2.374(4) .
Nb9 Rb9 4.2027(10) .
Nb10 O54 1.750(5) .
Nb10 O14 1.967(5) .
Nb10 O47 1.974(4) .
Nb10 O35 2.030(4) .
Nb10 O40 2.035(4) .
Nb10 O45 2.441(4) .
Nb10 Rb2 3.8553(9) 1_655
Nb10 Rb1 4.2027(9) .
Nb10 Rb7 4.2538(9) 1_655
Nb10 Rb9 4.2930(10) 1_655
Nb11 O51 1.764(5) .
Nb11 O37 1.918(4) .
Nb11 O18 1.993(4) .
Nb11 O21 2.056(4) .
Nb11 O25 2.124(4) .
Nb11 O20 2.279(4) .
Nb11 Nb18 3.3072(8) .
Nb11 Rb3 3.8317(9) .
Nb12 O52 1.759(5) .
Nb12 O15 1.925(4) .
Nb12 O38 1.940(4) .
Nb12 O32 2.084(4) .
Nb12 O43 2.116(4) .
Nb12 O23 2.306(4) .
Nb12 Rb7 4.0594(10) 2_567
Nb12 Rb10 4.2709(11) 2_567
Nb12 Rb8 4.4057(10) 2_667
Nb13 O5 1.787(4) .
Nb13 O3 1.967(4) .
Nb13 O29 1.975(4) .
Nb13 O47 1.988(4) .
Nb13 O46 2.023(4) .
Nb13 O45 2.473(4) .
Nb13 Nb17 3.3429(8) .
Nb13 Rb3 3.9579(9) 2_666
Nb14 O32 1.819(4) .
Nb14 O17 1.904(4) .
Nb14 O16 1.910(4) .
Nb14 O41 2.100(4) .
Nb14 O39 2.102(4) .
Nb14 O22 2.252(4) .
Nb14 Nb16 3.2984(8) .
Nb14 Nb15 3.3245(8) .
Nb14 Rb8 3.7826(10) 2_667
Nb14 Rb1 3.9856(9) .
Nb15 O10 1.768(5) .
Nb15 O48 1.961(4) .
Nb15 O50 1.980(4) .
Nb15 O13 1.992(4) .
Nb15 O17 2.041(4) .
Nb15 O22 2.512(4) .
Nb15 Rb10 4.0313(10) .
Nb16 O53 1.783(5) .
Nb16 O42 1.953(4) .
Nb16 O13 1.953(4) .
Nb16 O16 2.020(4) .
Nb16 O34 2.046(4) .
Nb16 O22 2.436(4) .
Nb16 Rb1 4.0220(9) .
Nb17 O36 1.737(4) .
Nb17 O3 1.958(4) .
Nb17 O7 1.962(4) .
Nb17 O25 2.100(4) .
Nb17 O33 2.106(4) .
Nb17 O45 2.341(4) .
Nb17 Rb5 3.6638(9) .
Nb17 Rb5 3.7202(9) 2_666
Nb17 Rb3 4.2345(9) 2_666
Nb18 O44 1.779(4) .
Nb18 O21 1.917(4) .
Nb18 O8 1.921(4) .
Nb18 O11 2.096(4) .
Nb18 O49 2.103(4) .
Nb18 O20 2.254(4) .
Nb18 Rb4 3.7646(9) .
Nb18 Rb4 3.9182(9) 2_676
O1 Rb13 3.560(5) .
O2 Rb2 2.967(4) .
O3 Rb5 2.899(4) .
O3 Rb3 3.252(4) 2_666
O4 Rb12 3.307(4) .
O6 Rb10 3.424(4) 2_567
O7 Rb5 2.940(4) 2_666
O7 Rb3 3.360(4) 2_666
O8 Rb12 2.959(4) .
O9 Rb1 3.079(4) .
O10 Rb10 2.958(5) .
O10 Rb15 3.094(5) 2_567
O11 Rb4 3.114(4) 2_676
O11 Rb4 3.626(4) .
O12 Rb11 2.987(5) 1_455
O12 Rb15 3.064(5) 1_565
O14 Rb2 3.053(4) 1_655
O15 Rb10 2.933(4) 2_567
O15 Rb7 3.622(4) 2_567
O16 Rb1 3.003(4) .
O16 Rb8 3.082(4) 2_667
O19 Rb7 2.917(4) .
O19 Rb2 3.085(4) .
O19 Rb10 3.164(4) 2_567
O24 Rb12 3.464(5) .
O26 Rb2 2.936(5) .
O26 Rb12 2.988(4) 2_576
O26 Rb12 3.479(4) .
O27 Rb9 2.822(5) .
O27 Rb2 2.932(5) .
O28 Rb12 2.949(4) .
O29 Rb3 3.012(4) 2_666
O29 Rb13 3.097(4) .
O30 Rb4 2.934(4) 2_676
O31 Rb3 3.020(5) .
O31 Rb5 3.120(5) .
O32 Rb8 2.987(4) 2_667
O34 Rb1 3.030(4) .
O35 Rb1 3.170(4) .
O36 Rb3 2.859(4) .
O36 Rb5 2.976(4) .
O36 Rb5 2.988(4) 2_666
O37 Rb3 3.065(4) .
O40 Rb1 3.193(4) .
O40 Rb8 3.385(4) .
O41 Rb1 3.028(4) .
O43 Rb8 3.293(4) .
O44 Rb4 2.985(5) .
O44 Rb4 3.246(5) 2_676
O46 Rb8 3.066(4) .
O49 Rb4 2.920(4) .
O51 Rb3 3.012(5) .
O51 Rb5 3.263(5) 2_666
O52 Rb7 2.967(5) 2_567
O54 Rb7 2.880(5) 1_655
O54 Rb9 3.038(5) 1_655
O54 Rb2 3.101(5) 1_655
O60 Rb14 2.928(5) .
O60 Rb6 2.994(5) .
O61 Rb15 2.953(5) .
O61 Rb10 3.016(5) 2_567
O61 Rb13 3.615(5) 1_455
O62 Rb6 2.885(5) .
O62 Rb5 3.041(5) 1_565
O62 Rb4 3.089(5) .
O63 Rb13 2.885(5) .
O63 Rb3 3.064(5) 2_666
O63 Rb13 3.068(5) 2_766
O64 Rb10 2.802(5) .
O64 Rb7 3.004(6) .
O64 Rb7 3.288(5) 2_567
O65 Rb13 2.891(5) .
O65 Rb2 3.155(5) 1_655
O66 Rb2 2.992(5) 1_655
O66 Rb12 3.054(5) 2_676
O66 Rb13 3.178(5) .
O67 Rb13 2.819(5) .
O67 Rb2 3.270(5) 1_655
O67 Rb3 3.278(5) 1_655
O68 Rb6 2.920(5) 1_545
O68 Rb15 3.083(6) .
O68 Rb5 3.383(6) .
O69 Rb14 2.898(6) .
O69 Rb11 2.915(6) .
O70 Rb13 3.009(6) .
O70 Rb3 3.150(6) 2_666
O70 Rb13 3.443(6) 2_766
O71 Rb9 2.944(5) 1_655
O71 Rb1 3.220(5) .
O71 Rb4 3.271(5) .
O72 Rb11 3.257(6) .
O73 Rb6 2.946(6) .
O73 Rb4 2.996(6) .
O74 Rb9 2.956(5) .
O74 Rb12 3.245(5) .
O75 Rb2 2.976(5) 2_576
O75 Rb12 3.127(6) .
O75 Rb9 3.363(6) 2_576
O76 Rb12 3.478(6) 1_655
O76 Rb11 3.582(6) .
O77 Rb11 2.948(6) 1_545
O77 Rb5 3.534(6) .
O79 Rb8 2.793(6) 2_667
O79 Rb1 2.903(6) .
O79 Rb8 3.295(6) .
O80 Rb6 2.918(6) .
O80 Rb14 2.996(6) .
O80 Rb4 3.339(7) .
O80 Rb1 3.397(6) .
O81 Rb14 2.969(6) .
O81 Rb9 3.165(6) 1_655
O82 Rb14 3.010(6) 1_455
O82 Rb9 3.107(6) .
O82 Rb11 3.112(6) 1_455
O83 Rb6 2.939(6) 1_545
O83 Rb5 3.189(6) .
O84 Rb1 3.590(7) .
O85 Rb15 2.930(6) 1_665
O85 Rb11 2.995(7) .
O86 Rb7 2.935(7) .
O86 Rb10 3.362(7) .
O87 Rb8 2.892(7) .
O88 Rb15 2.800(8) 1_565
O88 Rb6 2.861(8) .
O89 Rb7 2.869(7) 2_567
O89 Rb8 3.449(10) 2_667
O89 Rb10 3.460(10) .
O90 Rb10 3.061(8) 2_567
O90 Rb15 3.303(7) .
O91 Rb14 3.070(8) .
O91 Rb9 3.105(8) 1_655
O91 Rb1 3.191(8) .
O92 Rb14 3.135(8) .
O93 Rb11 2.849(8) .
Rb2 O75 2.976(5) 2_576
Rb2 O66 2.992(5) 1_455
Rb2 O14 3.054(4) 1_455
Rb2 O54 3.101(5) 1_455
Rb2 O65 3.155(5) 1_455
Rb2 O67 3.270(5) 1_455
Rb3 O29 3.011(4) 2_666
Rb3 O63 3.064(5) 2_666
Rb3 O70 3.150(6) 2_666
Rb3 O3 3.252(4) 2_666
Rb3 O67 3.278(5) 1_455
Rb3 O7 3.360(5) 2_666
Rb4 O30 2.935(4) 2_676
Rb4 O11 3.114(4) 2_676
Rb4 O44 3.246(5) 2_676
Rb4 Nb1 3.8381(9) 2_676
Rb5 O7 2.940(4) 2_666
Rb5 O36 2.988(4) 2_666
Rb5 O62 3.041(5) 1_545
Rb5 O51 3.263(5) 2_666
Rb5 Nb17 3.7201(9) 2_666
Rb6 O68 2.920(5) 1_565
Rb6 O83 2.939(6) 1_565
Rb6 Rb5 4.1227(11) 1_565
Rb6 Rb14 4.1619(13) .
Rb6 Rb15 4.4711(13) 1_565
Rb7 O89 2.869(7) 2_567
Rb7 O54 2.880(5) 1_455
Rb7 O52 2.967(5) 2_567
Rb7 O64 3.288(5) 2_567
Rb7 O15 3.622(4) 2_567
Rb7 Nb12 4.0594(9) 2_567
Rb7 Nb10 4.2538(9) 1_455
Rb7 Rb10 4.2550(11) .
Rb7 Rb10 4.3208(13) 2_567
Rb8 O79 2.793(6) 2_667
Rb8 O32 2.987(4) 2_667
Rb8 O16 3.082(4) 2_667
Rb8 O89 3.449(10) 2_667
Rb8 Nb14 3.7826(9) 2_667
Rb8 Rb1 4.2712(11) 2_667
Rb9 O71 2.944(5) 1_455
Rb9 O54 3.038(5) 1_455
Rb9 O91 3.105(8) 1_455
Rb9 O81 3.165(6) 1_455
Rb9 O75 3.363(6) 2_576
Rb9 Rb14 3.9071(12) 1_455
Rb9 Nb10 4.2929(10) 1_455
Rb10 O15 2.933(4) 2_567
Rb10 O61 3.016(5) 2_567
Rb10 O90 3.061(9) 2_567
Rb10 O19 3.164(4) 2_567
Rb10 O6 3.424(4) 2_567
Rb10 Nb6 3.7679(10) 2_567
Rb10 Rb15 4.1138(13) 2_567
Rb11 O77 2.948(6) 1_565
Rb11 O12 2.987(5) 1_655
Rb11 O82 3.112(6) 1_655
Rb11 Nb7 4.1923(12) 1_655
Rb11 Rb14 4.3320(15) .
Rb11 Rb15 4.7298(16) 1_665
Rb12 O26 2.988(4) 2_576
Rb12 O66 3.054(5) 2_676
Rb12 O76 3.478(6) 1_455
Rb13 O63 3.068(5) 2_766
Rb13 O70 3.443(6) 2_766
Rb13 O61 3.615(5) 1_655
Rb13 Rb13 3.6576(15) 2_766
Rb14 O82 3.010(6) 1_655
Rb14 Rb9 3.9071(12) 1_655
Rb15 O88 2.800(8) 1_545
Rb15 O85 2.930(6) 1_445
Rb15 O12 3.064(5) 1_545
Rb15 O10 3.093(5) 2_567
Rb15 Rb10 4.1137(13) 2_567
Rb15 Nb7 4.3697(12) 1_545
Rb15 Rb6 4.4711(13) 1_545
Rb15 Rb11 4.7296(16) 1_445
